data_1516735
loop_
_publ_author_name
'Clark, Joanna L.'
'Peinado, Jessica'
'Stezowski, John J.'
'Vold, Robert L.'
'Huang, Yuanyuan'
'Hoatson, Gina L.'

_publ_section_title
;
 Molecular recognition in cyclodextrin complexes of amino acid
 derivatives: the effects of kinetic energy on the molecular recognition
 of a pseudopeptide in a nonconstraining host environment as revealed by a
 temperature-dependent crystallographic study.
;
_journal_issue 51
_journal_name_full 'The journal of physical chemistry. B'
_journal_page_first 26375
_journal_page_last 26387
_journal_paper_doi 10.1021/jp0652244
_journal_volume 110
_journal_year 2006
_chemical_formula_sum 'C108 H170 N2 O97'
_chemical_formula_weight 3048.46
_chemical_name_common N-acetyl-L-phe-methylester/Beta-Cyclodextrin
_chemical_name_systematic
; 
 ? 
;
_space_group_IT_number 1
_symmetry_cell_setting triclinic
_symmetry_space_group_name_Hall 'P 1'
_symmetry_space_group_name_H-M 'P 1'
_atom_sites_solution_hydrogens geom
_atom_sites_solution_primary direct
_atom_sites_solution_secondary difmap
_audit_creation_method SHELXL-97
_cell_angle_alpha 103.83(3)
_cell_angle_beta 113.06(3)
_cell_angle_gamma 98.61(3)
_cell_formula_units_Z 1
_cell_length_a 18.025(4)
_cell_length_b 15.364(3)
_cell_length_c 15.541(3)
_cell_measurement_temperature 265(2)
_cell_volume 3699.8(19)
_computing_cell_refinement MARXDS/MARSCALE
_computing_data_collection MARXDS/MARSCALE
_computing_data_reduction MARXDS/MARSCALE
_computing_molecular_graphics 'InsightII-98.0 MSI'
_computing_publication_material 'SHELXL-97 (Sheldrick, 1997)'
_computing_structure_refinement 'SHELXL-97 (Sheldrick, 1997)'
_computing_structure_solution 'SHELXS-97 (Sheldrick, 1990)'
_diffrn_ambient_temperature 265(2)
_diffrn_measured_fraction_theta_full 0.894
_diffrn_measured_fraction_theta_max 0.894
_diffrn_measurement_device_type 'MarResearch Image Plate 18cm'
_diffrn_radiation_monochromator graphite
_diffrn_radiation_source 'Bruker AXS rotating anode'
_diffrn_radiation_type MoK\a
_diffrn_radiation_wavelength 0.71073
_diffrn_reflns_av_R_equivalents 0.0221
_diffrn_reflns_av_sigmaI/netI 0.0293
_diffrn_reflns_limit_h_max 21
_diffrn_reflns_limit_h_min -19
_diffrn_reflns_limit_k_max 18
_diffrn_reflns_limit_k_min -17
_diffrn_reflns_limit_l_max 0
_diffrn_reflns_limit_l_min -17
_diffrn_reflns_number 22746
_diffrn_reflns_theta_full 25.11
_diffrn_reflns_theta_max 25.11
_diffrn_reflns_theta_min 4.07
_exptl_absorpt_coefficient_mu 0.123
_exptl_absorpt_correction_type 'not applied'
_exptl_crystal_colour colorless
_exptl_crystal_density_diffrn 1.368
_exptl_crystal_density_method 'not measured'
_exptl_crystal_description parallelepiped
_exptl_crystal_F_000 1608
_exptl_crystal_size_max 0.6
_exptl_crystal_size_mid 0.5
_exptl_crystal_size_min 0.2
_refine_diff_density_max 0.782
_refine_diff_density_min -0.711
_refine_diff_density_rms 0.134
_refine_ls_abs_structure_details 'Flack H D (1983), Acta Cryst. A39, 876-881'
_refine_ls_abs_structure_Flack -0.2(10)
_refine_ls_extinction_coef 0.389(12)
_refine_ls_extinction_expression Fc^*^=kFc[1+0.001xFc^2^\l^3^/sin(2\q)]^-1/4^
_refine_ls_extinction_method SHELXL
_refine_ls_goodness_of_fit_ref 1.190
_refine_ls_hydrogen_treatment mixed
_refine_ls_matrix_type fullcycle
_refine_ls_number_parameters 1623
_refine_ls_number_reflns 11819
_refine_ls_number_restraints 3
_refine_ls_restrained_S_all 1.190
_refine_ls_R_factor_all 0.1031
_refine_ls_R_factor_gt 0.0991
_refine_ls_shift/su_max 4.938
_refine_ls_shift/su_mean 0.409
_refine_ls_structure_factor_coef Fsqd
_refine_ls_weighting_details 'calc w=1/[\s^2^(Fo^2^)+(0.1900P)^2^+1.5100P] where P=(Fo^2^+2Fc^2^)/3'
_refine_ls_weighting_scheme calc
_refine_ls_wR_factor_gt 0.2473
_refine_ls_wR_factor_ref 0.2524
_reflns_number_gt 11104
_reflns_number_total 11819
_reflns_threshold_expression >2sigma(I)
_cod_data_source_file jp0652244si20061206_020454.cif
_cod_data_source_block '_N-Ac-L-phe-OME_(265K)'
_cod_depositor_comments
;
The following automatic conversions were performed:
'_atom_site_symetry_multiplicity' tag replaced with
'_atom_site_symmetry_multiplicity'.

Automatic conversion script
Id: cif_correct_tags 1440 2010-10-19 06:21:57Z saulius 
;
_cod_original_cell_volume 3699.7(13)
_cod_original_sg_symbol_H-M P1
_cod_database_code 1516735

loop_
_symmetry_equiv_pos_as_xyz
'x, y, z'

loop_
_atom_site_label
_atom_site_type_symbol
_atom_site_fract_x
_atom_site_fract_y
_atom_site_fract_z
_atom_site_U_iso_or_equiv
_atom_site_adp_type
_atom_site_occupancy
_atom_site_symmetry_multiplicity
_atom_site_calc_flag
_atom_site_refinement_flags
_atom_site_disorder_assembly
_atom_site_disorder_group
C1_1 C 0.2031(4) 0.0051(4) 0.2576(5) 0.0315(13) Uani 1 1 d . B .
H1_1 H 0.1906 -0.0516 0.2736 0.038 Uiso 1 1 calc R . .
C2_1 C 0.2710(4) 0.0021(5) 0.2226(5) 0.0314(13) Uani 1 1 d . . .
H2_1 H 0.2503 -0.0534 0.1641 0.038 Uiso 1 1 calc R . .
C3_1 C 0.2879(4) 0.0873(5) 0.1924(5) 0.0325(13) Uani 1 1 d . . .
H3_1 H 0.3093 0.1434 0.2505 0.039 Uiso 1 1 calc R . .
C4_1 C 0.2069(4) 0.0918(5) 0.1138(5) 0.0334(14) Uani 1 1 d . . .
H4_1 H 0.1874 0.0390 0.0531 0.040 Uiso 1 1 calc R . .
C5_1 C 0.1406(5) 0.0900(6) 0.1509(7) 0.0457(19) Uani 1 1 d . B .
H5_1 H 0.1592 0.1463 0.2080 0.055 Uiso 1 1 calc R . .
C6_1 C 0.0560(6) 0.0867(10) 0.0744(11) 0.080(4) Uani 1 1 d . . .
H6A_1 H 0.0212 0.0989 0.1077 0.095 Uiso 1 1 calc R A 1
H6B_1 H 0.0637 0.1377 0.0492 0.095 Uiso 1 1 calc R A 1
O2_1 O 0.3446(3) -0.0053(4) 0.2971(4) 0.0396(11) Uani 1 1 d . . .
O3_1 O 0.3484(3) 0.0841(4) 0.1545(5) 0.0461(12) Uani 1 1 d . . .
O4_1 O 0.2233(3) 0.1769(3) 0.0948(4) 0.0347(10) Uani 1 1 d . . .
O5_1 O 0.1291(3) 0.0100(4) 0.1820(4) 0.0380(11) Uani 1 1 d . . .
O6A_1 O 0.0207(9) 0.0226(12) 0.0102(13) 0.048(3) Uiso 0.45 1 d P B 1
O6B_1 O 0.0280(9) 0.0011(12) -0.0156(13) 0.038(4) Uiso 0.35 1 d P B 2
O6C_1 O -0.0076(16) 0.0567(17) 0.0816(19) 0.040(5) Uiso 0.20 1 d P B 3
C1_2 C 0.2025(4) 0.1729(5) -0.0051(5) 0.0339(14) Uani 1 1 d . . .
H1_2 H 0.1869 0.1079 -0.0468 0.041 Uiso 1 1 calc R . .
C2_2 C 0.2790(4) 0.2268(5) -0.0059(5) 0.0335(13) Uani 1 1 d . . .
H2_2 H 0.2647 0.2258 -0.0738 0.040 Uiso 1 1 calc R . .
C3_2 C 0.3040(4) 0.3266(5) 0.0585(5) 0.0292(12) Uani 1 1 d . . .
H3_2 H 0.3182 0.3292 0.1269 0.035 Uiso 1 1 calc R . .
C4_2 C 0.2310(4) 0.3676(4) 0.0213(5) 0.0240(11) Uani 1 1 d . . .
H4_2 H 0.2211 0.3727 -0.0438 0.029 Uiso 1 1 calc R . .
C5_2 C 0.1507(4) 0.3084(5) 0.0145(5) 0.0314(13) Uani 1 1 d . . .
H5_2 H 0.1568 0.3138 0.0812 0.038 Uiso 1 1 calc R . .
C6_2 C 0.0742(4) 0.3366(5) -0.0412(6) 0.0354(14) Uani 1 1 d . . .
H6A_2 H 0.0245 0.2928 -0.0511 0.043 Uiso 1 1 calc R . .
H6B_2 H 0.0768 0.3978 -0.0027 0.043 Uiso 1 1 calc R . .
O2_2 O 0.3447(3) 0.1837(4) 0.0237(4) 0.0427(11) Uani 1 1 d . . .
O3_2 O 0.3736(3) 0.3806(4) 0.0553(4) 0.0376(11) Uani 1 1 d . . .
O4_2 O 0.2530(3) 0.4581(3) 0.0907(4) 0.0312(9) Uani 1 1 d . . .
O5_2 O 0.1339(3) 0.2121(4) -0.0409(4) 0.0357(10) Uani 1 1 d . . .
O6_2 O 0.0689(3) 0.3384(5) -0.1329(4) 0.0473(12) Uani 1 1 d . . .
C1_3 C 0.2418(4) 0.5331(5) 0.0529(5) 0.0304(13) Uani 1 1 d . . .
H1_3 H 0.2242 0.5107 -0.0185 0.036 Uiso 1 1 calc R . .
C2_3 C 0.3255(4) 0.6085(5) 0.1041(5) 0.0314(13) Uani 1 1 d . . .
H2_3 H 0.3184 0.6592 0.0760 0.038 Uiso 1 1 calc R . .
C3_3 C 0.3509(3) 0.6471(4) 0.2137(5) 0.0259(12) Uani 1 1 d . . .
H3_3 H 0.3600 0.5980 0.2438 0.031 Uiso 1 1 calc R . .
C4_3 C 0.2812(4) 0.6851(4) 0.2273(5) 0.0251(11) Uani 1 1 d . . .
H4_3 H 0.2743 0.7365 0.2005 0.030 Uiso 1 1 calc R . .
C5_3 C 0.1991(4) 0.6059(5) 0.1729(5) 0.0340(14) Uani 1 1 d . . .
H5_3 H 0.2053 0.5563 0.2026 0.041 Uiso 1 1 calc R . .
C6_3 C 0.1259(4) 0.6410(7) 0.1774(6) 0.051(2) Uani 1 1 d . . .
H6A_3 H 0.0745 0.5910 0.1378 0.062 Uiso 1 1 calc R . .
H6B_3 H 0.1337 0.6598 0.2452 0.062 Uiso 1 1 calc R . .
O2_3 O 0.3872(3) 0.5709(4) 0.0863(4) 0.0374(10) Uani 1 1 d . . .
O3_3 O 0.4258(3) 0.7222(4) 0.2599(4) 0.0391(11) Uani 1 1 d . . .
O4_3 O 0.3031(3) 0.7171(3) 0.3308(3) 0.0254(8) Uani 1 1 d . . .
O5_3 O 0.1794(3) 0.5695(4) 0.0709(4) 0.0364(10) Uani 1 1 d . . .
O6_3 O 0.1190(5) 0.7168(7) 0.1420(6) 0.079(2) Uani 1 1 d . . .
C1_4 C 0.3033(4) 0.8099(4) 0.3718(5) 0.0260(11) Uani 1 1 d . . .
H1_4 H 0.2966 0.8417 0.3226 0.031 Uiso 1 1 calc R . .
C2_4 C 0.3877(4) 0.8581(4) 0.4609(5) 0.0246(11) Uani 1 1 d . . .
H2_4 H 0.3887 0.9228 0.4894 0.029 Uiso 1 1 calc R . .
C3_4 C 0.3976(4) 0.8102(4) 0.5379(5) 0.0247(11) Uani 1 1 d . . .
H3_4 H 0.3973 0.7455 0.5111 0.030 Uiso 1 1 calc R . .
C4_4 C 0.3249(4) 0.8122(4) 0.5648(4) 0.0224(11) Uani 1 1 d . . .
H4_4 H 0.3294 0.8764 0.5996 0.027 Uiso 1 1 calc R . .
C5_4 C 0.2410(4) 0.7711(4) 0.4727(5) 0.0256(11) Uani 1 1 d . . .
H5_4 H 0.2329 0.7040 0.4452 0.031 Uiso 1 1 calc R . .
C6_4 C 0.1682(4) 0.7861(6) 0.4951(6) 0.0400(15) Uani 1 1 d . . .
H6A_4 H 0.1163 0.7588 0.4346 0.048 Uiso 1 1 calc R . .
H6B_4 H 0.1655 0.7545 0.5413 0.048 Uiso 1 1 calc R . .
O2_4 O 0.4537(3) 0.8589(3) 0.4332(4) 0.0328(9) Uani 1 1 d . . .
O3_4 O 0.4746(3) 0.8582(4) 0.6252(4) 0.0379(11) Uani 1 1 d . . .
O4_4 O 0.3312(3) 0.7569(3) 0.6291(4) 0.0287(9) Uani 1 1 d . . .
O5_4 O 0.2379(3) 0.8131(3) 0.3993(4) 0.0312(9) Uani 1 1 d . . .
O6_4 O 0.1763(4) 0.8825(5) 0.5363(5) 0.0538(14) Uani 1 1 d . . .
C1_5 C 0.3322(4) 0.7979(5) 0.7220(6) 0.0343(13) Uani 1 1 d . . .
H1_5 H 0.3346 0.8639 0.7322 0.041 Uiso 1 1 calc R . .
C2_5 C 0.4092(4) 0.7894(5) 0.8021(5) 0.0337(13) Uani 1 1 d . . .
H2_5 H 0.4099 0.8184 0.8659 0.040 Uiso 1 1 calc R . .
C3_5 C 0.4060(4) 0.6882(4) 0.7903(5) 0.0278(12) Uani 1 1 d . . .
H3_5 H 0.4058 0.6574 0.7273 0.033 Uiso 1 1 calc R . .
C4_5 C 0.3275(4) 0.6414(4) 0.7931(5) 0.0274(12) Uani 1 1 d . . .
H4_5 H 0.3308 0.6674 0.8589 0.033 Uiso 1 1 calc R . .
C5_5 C 0.2490(5) 0.6547(5) 0.7140(6) 0.0387(15) Uani 1 1 d . D .
H5_5 H 0.2397 0.6190 0.6476 0.046 Uiso 1 1 calc R . .
O2_5 O 0.4839(3) 0.8371(4) 0.8031(4) 0.0419(11) Uani 1 1 d . . .
O3_5 O 0.4775(3) 0.6818(4) 0.8713(4) 0.0420(12) Uani 1 1 d . . .
O4_5 O 0.3199(3) 0.5435(3) 0.7710(3) 0.0281(8) Uani 1 1 d . . .
O5_5 O 0.2600(4) 0.7527(4) 0.7239(5) 0.0412(12) Uani 1 1 d . . .
C6_5 C 0.1727(7) 0.6259(8) 0.7280(9) 0.068(2) Uiso 1 1 d . . .
H6A_5 H 0.1633 0.5608 0.7236 0.082 Uiso 1 1 calc R C 1
H6B_5 H 0.1831 0.6618 0.7941 0.082 Uiso 1 1 calc R C 1
O6B_5 O 0.1003(10) 0.6375(12) 0.6601(13) 0.074(4) Uiso 0.50 1 d P D 1
O6A_5 O 0.187(2) 0.679(2) 0.821(3) 0.136(9) Uiso 0.50 1 d P D 2
C1_6 C 0.3129(4) 0.5022(4) 0.8407(5) 0.0255(11) Uani 1 1 d . . .
H1_6 H 0.3197 0.5506 0.8993 0.031 Uiso 1 1 calc R . .
C2_6 C 0.3816(4) 0.4536(4) 0.8700(5) 0.0255(11) Uani 1 1 d . . .
H2_6 H 0.3753 0.4226 0.9160 0.031 Uiso 1 1 calc R . .
C3_6 C 0.3725(4) 0.3803(4) 0.7794(5) 0.0266(11) Uani 1 1 d . . .
H3_6 H 0.3773 0.4096 0.7316 0.032 Uiso 1 1 calc R . .
C4_6 C 0.2872(4) 0.3112(4) 0.7337(5) 0.0245(11) Uani 1 1 d . . .
H4_6 H 0.2848 0.2771 0.7788 0.029 Uiso 1 1 calc R . .
C5_6 C 0.2172(4) 0.3605(4) 0.7119(5) 0.0269(11) Uani 1 1 d . . .
H5_6 H 0.2131 0.3852 0.6581 0.032 Uiso 1 1 calc R . .
C6_6 C 0.1329(4) 0.2946(5) 0.6836(6) 0.0370(14) Uani 1 1 d . . .
H6A_6 H 0.0919 0.3300 0.6779 0.044 Uiso 1 1 calc R . .
H6B_6 H 0.1145 0.2487 0.6193 0.044 Uiso 1 1 calc R . .
O2_6 O 0.4625(3) 0.5197(3) 0.9189(4) 0.0310(9) Uani 1 1 d . . .
O3_6 O 0.4359(3) 0.3334(3) 0.8073(4) 0.0387(11) Uani 1 1 d . . .
O4_6 O 0.2756(3) 0.2477(3) 0.6430(4) 0.0301(9) Uani 1 1 d . . .
O5_6 O 0.2339(3) 0.4358(3) 0.7994(4) 0.0298(9) Uani 1 1 d . . .
O6_6 O 0.1351(3) 0.2483(4) 0.7517(5) 0.0441(12) Uani 1 1 d . . .
C1_7 C 0.2546(4) 0.1512(5) 0.6299(6) 0.0354(14) Uani 1 1 d . . .
H1_7 H 0.2544 0.1425 0.6903 0.043 Uiso 1 1 calc R . .
C2_7 C 0.3211(4) 0.1101(5) 0.6094(5) 0.0365(15) Uani 1 1 d . . .
H2_7 H 0.3072 0.0438 0.6020 0.044 Uiso 1 1 calc R . .
C3_7 C 0.3203(4) 0.1186(4) 0.5164(5) 0.0303(13) Uani 1 1 d . . .
H3_7 H 0.3331 0.1845 0.5217 0.036 Uiso 1 1 calc R . .
C4_7 C 0.2342(4) 0.0671(4) 0.4313(5) 0.0304(13) Uani 1 1 d . B .
H4_7 H 0.2233 0.0003 0.4221 0.036 Uiso 1 1 calc R . .
C5_7 C 0.1680(4) 0.1049(5) 0.4556(6) 0.0394(15) Uani 1 1 d . . .
H5_7 H 0.1732 0.1686 0.4532 0.047 Uiso 1 1 calc R . .
C6_7 C 0.0799(5) 0.0452(6) 0.3833(7) 0.0484(18) Uani 1 1 d . . .
H6A_7 H 0.0396 0.0730 0.3983 0.058 Uiso 1 1 calc R . .
H6B_7 H 0.0699 0.0424 0.3166 0.058 Uiso 1 1 calc R . .
O2_7 O 0.4009(4) 0.1544(4) 0.6921(4) 0.0453(12) Uani 1 1 d . . .
O3_7 O 0.3800(3) 0.0776(4) 0.4951(4) 0.0403(11) Uani 1 1 d . . .
O4_7 O 0.2334(3) 0.0827(3) 0.3433(4) 0.0349(10) Uani 1 1 d . . .
O5_7 O 0.1755(3) 0.1050(4) 0.5496(4) 0.0441(12) Uani 1 1 d . . .
O6_7 O 0.0682(4) -0.0498(5) 0.3892(6) 0.0640(16) Uani 1 1 d . . .
C1_8 C 0.7290(4) 0.2741(4) 0.8640(5) 0.0295(12) Uani 1 1 d . . .
H1_8 H 0.7282 0.2125 0.8715 0.035 Uiso 1 1 calc R . .
C2_8 C 0.6627(4) 0.3093(4) 0.8888(5) 0.0272(12) Uani 1 1 d . . .
H2_8 H 0.6755 0.3131 0.9572 0.033 Uiso 1 1 calc R . .
C3_8 C 0.6654(4) 0.4060(4) 0.8804(5) 0.0244(11) Uani 1 1 d . . .
H3_8 H 0.6530 0.4034 0.8124 0.029 Uiso 1 1 calc R . .
C4_8 C 0.7523(4) 0.4700(4) 0.9509(5) 0.0255(11) Uani 1 1 d . . .
H4_8 H 0.7637 0.4767 1.0196 0.031 Uiso 1 1 calc R . .
C5_8 C 0.8173(4) 0.4295(4) 0.9260(5) 0.0303(13) Uani 1 1 d . . .
H5_8 H 0.8110 0.4311 0.8609 0.036 Uiso 1 1 calc R . .
C6_8 C 0.9060(5) 0.4820(5) 1.0052(7) 0.052(2) Uani 1 1 d . . .
H6A_8 H 0.9454 0.4562 0.9863 0.063 Uiso 1 1 calc R . .
H6B_8 H 0.9164 0.5468 1.0082 0.063 Uiso 1 1 calc R . .
O2_8 O 0.5821(3) 0.2462(3) 0.8249(4) 0.0355(10) Uani 1 1 d . . .
O3_8 O 0.6045(3) 0.4402(3) 0.9066(4) 0.0317(9) Uani 1 1 d . . .
O4_8 O 0.7550(3) 0.5582(3) 0.9356(3) 0.0268(8) Uani 1 1 d . . .
O5_8 O 0.8093(3) 0.3359(3) 0.9291(4) 0.0346(10) Uani 1 1 d . . .
O6_8 O 0.9207(4) 0.4781(5) 1.0996(5) 0.067(2) Uani 1 1 d . . .
C1_9 C 0.7850(4) 0.6394(4) 1.0187(5) 0.0309(13) Uani 1 1 d . . .
H1_9 H 0.7961 0.6214 1.0781 0.037 Uiso 1 1 calc R . .
C2_9 C 0.7185(4) 0.6910(4) 1.0040(5) 0.0325(13) Uani 1 1 d . . .
H2_9 H 0.7389 0.7465 1.0624 0.039 Uiso 1 1 calc R . .
C3_9 C 0.7026(4) 0.7222(4) 0.9137(5) 0.0290(12) Uani 1 1 d . . .
H3_9 H 0.6813 0.6674 0.8544 0.035 Uiso 1 1 calc R . .
C4_9 C 0.7841(4) 0.7814(5) 0.9286(5) 0.0298(13) Uani 1 1 d . . .
H4_9 H 0.8031 0.8392 0.9842 0.036 Uiso 1 1 calc R . .
C5_9 C 0.8506(4) 0.7285(5) 0.9481(5) 0.0317(13) Uani 1 1 d . . .
H5_9 H 0.8335 0.6746 0.8892 0.038 Uiso 1 1 calc R . .
O2_9 O 0.6444(3) 0.6328(4) 0.9947(4) 0.0389(11) Uani 1 1 d . . .
O3_9 O 0.6419(3) 0.7748(4) 0.9029(5) 0.0409(11) Uani 1 1 d . . .
O4_9 O 0.7706(3) 0.8025(3) 0.8395(4) 0.0303(9) Uani 1 1 d . . .
O5_9 O 0.8596(3) 0.6967(3) 1.0309(4) 0.0345(10) Uani 1 1 d . . .
C6_9 C 0.9365(5) 0.7880(6) 0.9745(7) 0.0489(19) Uani 1 1 d . . .
H6A_9 H 0.9771 0.7519 0.9873 0.059 Uiso 1 1 calc R . .
H6B_9 H 0.9349 0.8097 0.9202 0.059 Uiso 1 1 calc R . .
O6_9 O 0.9598(4) 0.8660(5) 1.0616(7) 0.077(2) Uani 1 1 d . . .
C1_10 C 0.7893(4) 0.8970(4) 0.8451(5) 0.0273(12) Uani 1 1 d . . .
H1_10 H 0.8031 0.9365 0.9120 0.033 Uiso 1 1 calc R . .
C2_10 C 0.7110(4) 0.9124(4) 0.7709(5) 0.0290(12) Uani 1 1 d . . .
H2_10 H 0.7229 0.9779 0.7744 0.035 Uiso 1 1 calc R . .
C3_10 C 0.6893(4) 0.8522(4) 0.6680(5) 0.0286(12) Uani 1 1 d . . .
H3_10 H 0.6772 0.7864 0.6633 0.034 Uiso 1 1 calc R . .
C4_10 C 0.7626(4) 0.8770(4) 0.6455(5) 0.0256(12) Uani 1 1 d . . .
H4_10 H 0.7700 0.9403 0.6417 0.031 Uiso 1 1 calc R . .
C5_10 C 0.8430(4) 0.8705(5) 0.7260(5) 0.0320(13) Uani 1 1 d . . .
H5_10 H 0.8387 0.8048 0.7202 0.038 Uiso 1 1 calc R . .
C6_10 C 0.9208(4) 0.9109(5) 0.7158(6) 0.0338(13) Uani 1 1 d . . .
H6A_10 H 0.9707 0.9090 0.7697 0.041 Uiso 1 1 calc R . .
H6B_10 H 0.9181 0.8740 0.6540 0.041 Uiso 1 1 calc R . .
O2_10 O 0.6437(3) 0.8926(4) 0.7960(4) 0.0387(11) Uani 1 1 d . . .
O3_10 O 0.6175(3) 0.8692(4) 0.5986(4) 0.0364(10) Uani 1 1 d . . .
O4_10 O 0.7437(3) 0.8114(3) 0.5520(4) 0.0323(9) Uani 1 1 d . . .
O5_10 O 0.8571(3) 0.9207(3) 0.8238(4) 0.0318(9) Uani 1 1 d . . .
O6_10 O 0.9251(4) 1.0041(4) 0.7176(6) 0.0534(15) Uani 1 1 d . . .
C1_11 C 0.7554(4) 0.8476(5) 0.4820(5) 0.0309(12) Uani 1 1 d . . .
H1_11 H 0.7731 0.9158 0.5093 0.037 Uiso 1 1 calc R . .
C2_11 C 0.6731(4) 0.8173(4) 0.3878(5) 0.0328(13) Uani 1 1 d . . .
H2_11 H 0.6815 0.8455 0.3409 0.039 Uiso 1 1 calc R . .
C3_11 C 0.6467(4) 0.7116(4) 0.3412(5) 0.0279(12) Uani 1 1 d . . .
H3_11 H 0.6369 0.6824 0.3868 0.033 Uiso 1 1 calc R . .
C4_11 C 0.7157(4) 0.6818(4) 0.3198(5) 0.0302(12) Uani 1 1 d . . .
H4_11 H 0.7233 0.7075 0.2709 0.036 Uiso 1 1 calc R . .
C5_11 C 0.7973(4) 0.7168(5) 0.4170(6) 0.0392(15) Uani 1 1 d . . .
H5_11 H 0.7903 0.6877 0.4639 0.047 Uiso 1 1 calc R . .
O2_11 O 0.6108(3) 0.8488(3) 0.4106(4) 0.0366(10) Uani 1 1 d . . .
O3_11 O 0.5710(3) 0.6852(4) 0.2509(4) 0.0396(11) Uani 1 1 d . . .
O4_11 O 0.6927(3) 0.5817(3) 0.2826(4) 0.0324(9) Uani 1 1 d . . .
O5_11 O 0.8178(3) 0.8164(4) 0.4588(4) 0.0406(11) Uani 1 1 d . . .
C6_11 C 0.8705(5) 0.6959(8) 0.4000(7) 0.061(3) Uani 1 1 d . . .
H6A_11 H 0.9214 0.7245 0.4615 0.073 Uiso 1 1 calc R . .
H6B_11 H 0.8628 0.6291 0.3808 0.073 Uiso 1 1 calc R . .
O6_11 O 0.8795(7) 0.7278(8) 0.3278(10) 0.100(3) Uani 1 1 d . . .
C1_12 C 0.6905(4) 0.5401(5) 0.1900(5) 0.0314(12) Uani 1 1 d . . .
H1_12 H 0.6967 0.5879 0.1595 0.038 Uiso 1 1 calc R . .
C2_12 C 0.6049(4) 0.4687(4) 0.1248(5) 0.0269(11) Uani 1 1 d . . .
H2_12 H 0.6023 0.4388 0.0601 0.032 Uiso 1 1 calc R . .
C3_12 C 0.5957(4) 0.3953(5) 0.1720(5) 0.0308(13) Uani 1 1 d . . .
H3_12 H 0.5969 0.4242 0.2362 0.037 Uiso 1 1 calc R . .
C4_12 C 0.6669(4) 0.3505(4) 0.1872(5) 0.0264(11) Uani 1 1 d . . .
H4_12 H 0.6611 0.3137 0.1229 0.032 Uiso 1 1 calc R . .
C5_12 C 0.7516(4) 0.4236(5) 0.2434(5) 0.0319(13) Uani 1 1 d . . .
H5_12 H 0.7616 0.4516 0.3120 0.038 Uiso 1 1 calc R . .
C6_12 C 0.8229(4) 0.3831(5) 0.2434(6) 0.0415(16) Uani 1 1 d . . .
H6A_12 H 0.8748 0.4325 0.2773 0.050 Uiso 1 1 calc R . .
H6B_12 H 0.8280 0.3387 0.2791 0.050 Uiso 1 1 calc R . .
O2_12 O 0.5401(3) 0.5142(4) 0.1110(4) 0.0375(10) Uani 1 1 d . . .
O3_12 O 0.5180(3) 0.3248(4) 0.1096(4) 0.0403(11) Uani 1 1 d . . .
O4_12 O 0.6630(3) 0.2906(3) 0.2446(4) 0.0315(9) Uani 1 1 d . . .
O5_12 O 0.7536(3) 0.4957(3) 0.1993(4) 0.0321(9) Uani 1 1 d . . .
O6_12 O 0.8097(4) 0.3384(6) 0.1463(6) 0.0637(17) Uani 1 1 d . . .
C1_13 C 0.6589(5) 0.1966(5) 0.2062(6) 0.0403(15) Uani 1 1 d . . .
H1_13 H 0.6562 0.1849 0.1401 0.048 Uiso 1 1 calc R . .
C2_13 C 0.5810(5) 0.1350(5) 0.1978(6) 0.0425(16) Uani 1 1 d . . .
H2_13 H 0.5798 0.0700 0.1704 0.051 Uiso 1 1 calc R . .
C3_13 C 0.5843(4) 0.1489(5) 0.2975(6) 0.0360(14) Uani 1 1 d . . .
H3_13 H 0.5863 0.2136 0.3271 0.043 Uiso 1 1 calc R . .
C4_13 C 0.6612(4) 0.1261(5) 0.3634(5) 0.0319(13) Uani 1 1 d . . .
H4_13 H 0.6554 0.0594 0.3378 0.038 Uiso 1 1 calc R . .
C5_13 C 0.7403(5) 0.1820(6) 0.3657(7) 0.0462(17) Uani 1 1 d . . .
H5_13 H 0.7494 0.2477 0.4007 0.055 Uiso 1 1 calc R . .
O2_13 O 0.5087(4) 0.1515(4) 0.1318(5) 0.0538(14) Uani 1 1 d . . .
O3_13 O 0.5104(4) 0.0869(5) 0.2877(5) 0.0530(14) Uani 1 1 d . . .
O4_13 O 0.6698(3) 0.1489(3) 0.4614(4) 0.0287(9) Uani 1 1 d . . .
O5_13 O 0.7311(4) 0.1746(5) 0.2675(5) 0.0504(14) Uani 1 1 d . . .
C6A_13 C 0.8173(10) 0.1538(11) 0.4198(12) 0.087(3) Uiso 1 1 d . . .
O6A_13 O 0.8073(10) 0.0617(11) 0.3742(12) 0.130(4) Uiso 1 1 d . . .
C1_14 C 0.6761(4) 0.0794(4) 0.5063(5) 0.0282(12) Uani 1 1 d . . .
H1_14 H 0.6705 0.0215 0.4580 0.034 Uiso 1 1 calc R . .
C2_14 C 0.6046(4) 0.0631(4) 0.5348(5) 0.0282(12) Uani 1 1 d . . .
H2_14 H 0.6087 0.0134 0.5645 0.034 Uiso 1 1 calc R . .
C3_14 C 0.6128(4) 0.1511(4) 0.6097(4) 0.0241(11) Uani 1 1 d . . .
H3_14 H 0.6086 0.2013 0.5807 0.029 Uiso 1 1 calc R . .
C4_14 C 0.6982(4) 0.1772(4) 0.6989(4) 0.0228(11) Uani 1 1 d . . .
H4_14 H 0.7005 0.1303 0.7322 0.027 Uiso 1 1 calc R . .
C5_14 C 0.7685(4) 0.1860(4) 0.6675(5) 0.0255(11) Uani 1 1 d . . .
H5_14 H 0.7709 0.2395 0.6436 0.031 Uiso 1 1 calc R . .
C6_14 C 0.8533(4) 0.1987(5) 0.7517(6) 0.0353(14) Uani 1 1 d . . .
H6A_14 H 0.8950 0.1993 0.7267 0.042 Uiso 1 1 calc R . .
H6B_14 H 0.8692 0.2586 0.8020 0.042 Uiso 1 1 calc R . .
O2_14 O 0.5267(3) 0.0355(3) 0.4493(4) 0.0343(10) Uani 1 1 d . . .
O3_14 O 0.5477(3) 0.1355(4) 0.6388(4) 0.0388(11) Uani 1 1 d . . .
O4_14 O 0.7079(3) 0.2661(3) 0.7649(3) 0.0259(8) Uani 1 1 d . . .
O5_14 O 0.7539(3) 0.1025(3) 0.5891(4) 0.0311(9) Uani 1 1 d . . .
O6_14 O 0.8536(3) 0.1281(4) 0.7951(4) 0.0400(11) Uani 1 1 d . . .
OA_15 O 0.4683(6) 0.0260(6) 0.7578(7) 0.059(2) Uiso 0.70 1 d P . .
OB_15 O 0.495(3) 0.020(4) 0.732(4) 0.132(14) Uiso 0.30 1 d P . .
O_16 O 0.0595(5) 0.0606(4) 0.6846(7) 0.074(4) Uani 0.98(4) 1 d P . .
O_17 O 0.9681(5) 0.6459(6) 0.2461(7) 0.091(4) Uani 1.00(5) 1 d . . .
O_18 O 0.7758(8) 0.1521(8) 0.0603(9) 0.108(6) Uani 0.95(5) 1 d P . .
O_19 O 0.8952(6) 0.1537(7) 0.9904(6) 0.086(4) Uani 1.00(4) 1 d . . .
OA_20 O 0.5406(13) 0.8941(13) 0.2412(14) 0.082(4) Uiso 0.50 1 d P . .
OB_20 O 0.5078(17) 0.8947(16) 0.2514(18) 0.107(6) Uiso 0.50 1 d P . .
O_21 O 0.4971(16) 0.0074(17) -0.0428(19) 0.149(7) Uiso 0.70 1 d P . .
OA_22 O 0.476(2) 0.717(2) 0.060(2) 0.120(8) Uiso 0.50 1 d P . .
OB_22 O 0.4441(13) 0.7342(14) 0.0494(14) 0.085(5) Uiso 0.50 1 d P . .
OA_23 O 0.6019(18) -0.087(2) 0.037(2) 0.097(7) Uiso 0.35 1 d P . .
O_24 O 0.1846(7) 0.9668(7) 0.7178(7) 0.085(5) Uani 0.85(4) 1 d P . .
OA_25 O 0.6461(10) 1.0643(11) 0.8753(13) 0.060(4) Uiso 0.40 1 d P . .
OB_25 O 0.6282(19) 1.054(2) 0.909(2) 0.084(7) Uiso 0.30 1 d P . .
OA_26 O 0.109(3) 0.824(3) 0.767(3) 0.108(10) Uiso 0.30 1 d P . .
OB_26 O 0.069(2) 0.793(3) 0.699(3) 0.099(8) Uiso 0.30 1 d P . .
OC_26 O 0.221(3) 0.898(3) 0.870(3) 0.057(9) Uiso 0.15 1 d P . .
O_29 O 0.0862(8) 0.8716(11) 0.9167(11) 0.091(7) Uani 0.64(5) 1 d P . .
O_30 O 0.1747(12) 0.7749(10) 0.0188(12) 0.150(5) Uani 1 1 d . . .
OA_31 O 0.0039(13) 0.3360(12) 0.1250(14) 0.084(4) Uiso 0.50 1 d P . .
OB_31 O -0.0370(13) 0.3322(13) 0.1311(14) 0.090(4) Uiso 0.50 1 d P . .
OB_33 O 0.0370(6) 0.8155(7) 0.2205(7) 0.042(2) Uiso 0.60 1 d P . .
OC_33 O 0.0196(12) 0.7945(14) 0.2312(14) 0.061(5) Uiso 0.40 1 d P . .
OA_34 O 0.5179(8) 0.1950(8) 0.9389(8) 0.045(2) Uiso 0.45 1 d P . .
OB_34 O 0.4855(13) 0.2232(14) 0.9262(15) 0.082(4) Uiso 0.45 1 d P . .
OA_36 O 0.5740(18) 0.7415(18) 1.092(2) 0.111(6) Uiso 0.50 1 d P . .
OB_36 O 0.6252(15) 0.7666(15) 1.1259(16) 0.096(5) Uiso 0.50 1 d P . .
OC_37 O 0.3450(14) 0.0616(18) 0.8512(17) 0.082(5) Uiso 0.40 1 d P . .
OD_37 O 0.3310(14) 0.0963(18) 0.8397(17) 0.061(5) Uiso 0.30 1 d P . .
OC_38 O 0.893(6) -0.086(6) 0.335(7) 0.15(2) Uiso 0.20 1 d P . .
OA_38 O 0.989(2) -0.077(3) 0.496(3) 0.114(9) Uiso 0.35 1 d P . .
OB_38 O 0.9452(10) -0.0243(11) 0.4662(12) 0.071(4) Uiso 0.45 1 d P . .
OD_39 O 0.986(3) 0.690(4) 0.646(4) 0.142(15) Uiso 0.30 1 d P . .
OC_39 O 0.9807(19) 0.713(2) 0.713(3) 0.122(8) Uiso 0.45 1 d P . .
OC_41 O 0.9020(16) 0.9606(18) 0.175(2) 0.077(6) Uiso 0.30 1 d P . .
N_47 N 0.2409(4) 0.4515(5) 0.4144(6) 0.128(5) Uiso 0.85 1 d PG . .
C01_47 C 0.2848(4) 0.3792(4) 0.4105(5) 0.119(5) Uiso 0.85 1 d PG . .
C02_47 C 0.3554(4) 0.3951(5) 0.5113(5) 0.109(4) Uiso 0.85 1 d PG . .
O01_47 O 0.3679(5) 0.4592(6) 0.5872(4) 0.153(5) Uiso 0.85 1 d PG . .
C03_47 C 0.3224(4) 0.3793(5) 0.3358(4) 0.120(5) Uiso 0.85 1 d PG . .
C04_47 C 0.4068(4) 0.4513(5) 0.3740(5) 0.098(4) Uiso 0.85 1 d PG . .
C05_47 C 0.4743(4) 0.4217(7) 0.3661(6) 0.168(8) Uiso 0.85 1 d PG . .
C06_47 C 0.4180(4) 0.5454(5) 0.4208(6) 0.124(5) Uiso 0.85 1 d PG . .
C07_47 C 0.5524(4) 0.4852(8) 0.4060(8) 0.136(6) Uiso 0.85 1 d PG . .
C08_47 C 0.4959(5) 0.6090(6) 0.4598(8) 0.131(6) Uiso 0.85 1 d PG . .
C09_47 C 0.5631(5) 0.5790(8) 0.4526(8) 0.151(7) Uiso 0.85 1 d PG . .
C10_47 C 0.1239(5) 0.5189(8) 0.3523(9) 0.198(10) Uiso 0.85 1 d PG . .
C11_47 C 0.1646(4) 0.4395(7) 0.3473(7) 0.122(5) Uiso 0.85 1 d PG . .
O02_47 O 0.1265(4) 0.3634(7) 0.2812(7) 0.148(4) Uiso 0.85 1 d PG . .
O03_47 O 0.4068(5) 0.3322(5) 0.5145(6) 0.146(4) Uiso 0.85 1 d PG . .
C12_47 C 0.4788(5) 0.3653(8) 0.6084(7) 0.139(6) Uiso 0.85 1 d PG . .
N_51 N 0.9653(5) 0.5192(7) 0.6819(7) 0.038(4) Uiso 0.30 1 d PG . .
C01_51 C 0.9217(6) 0.4516(8) 0.5828(7) 0.039(4) Uiso 0.30 1 d PG . .
C03_51 C 0.8352(6) 0.4675(9) 0.5246(6) 0.058(6) Uiso 0.30 1 d PG . .
C04_51 C 0.7822(5) 0.4842(7) 0.5796(6) 0.029(4) Uiso 0.30 1 d PG . .
C05_51 C 0.7875(6) 0.5756(6) 0.6306(8) 0.053(6) Uiso 0.30 1 d PG . .
C06_51 C 0.7319(5) 0.4095(7) 0.5859(8) 0.058(6) Uiso 0.30 1 d PG . .
C07_51 C 0.7435(6) 0.5918(8) 0.6860(10) 0.063(7) Uiso 0.30 1 d PG . .
C08_51 C 0.6870(5) 0.4261(9) 0.6410(10) 0.049(5) Uiso 0.30 1 d PG . .
C09_51 C 0.6934(6) 0.5173(10) 0.6916(10) 0.048(5) Uiso 0.30 1 d PG . .
C10_51 C 1.0219(6) 0.5692(10) 0.8628(7) 0.049(5) Uiso 0.30 1 d PG . .
C11_51 C 0.9700(5) 0.4976(7) 0.7604(6) 0.025(3) Uiso 0.30 1 d PG . .
O02_51 O 0.9324(6) 0.4185(8) 0.7501(8) 0.079(7) Uiso 0.30 1 d PG . .
C02_51 C 0.9729(8) 0.4590(13) 0.5262(9) 0.38(6) Uiso 0.30 1 d PG . .
O01_51 O 1.0498(8) 0.5029(14) 0.5685(12) 0.38(6) Uiso 0.30 1 d PG . .
O03_51 O 0.9299(11) 0.4132(17) 0.4214(9) 0.38(6) Uiso 0.30 1 d PG . .
C12_51 C 0.9872(13) 0.421(2) 0.3793(12) 0.38(6) Uiso 0.30 1 d PG . .
N_52 N 0.9844(4) 0.4848(4) 0.6675(5) 0.099(5) Uiso 0.70 1 d PG . .
C01_52 C 0.9338(4) 0.4091(5) 0.5740(4) 0.102(6) Uiso 0.70 1 d PG . .
C02_52 C 0.9850(6) 0.3866(7) 0.5185(6) 0.084(4) Uiso 0.70 1 d PG . .
O01_52 O 1.0622(6) 0.4253(9) 0.5546(7) 0.175(9) Uiso 0.70 1 d PG . .
C03_52 C 0.8576(5) 0.4373(6) 0.5078(5) 0.112(7) Uiso 0.70 1 d PG . .
C04_52 C 0.8003(5) 0.4684(7) 0.5538(6) 0.096(5) Uiso 0.70 1 d PG . .
C05_52 C 0.8110(7) 0.5635(7) 0.5954(8) 0.116(7) Uiso 0.70 1 d PG . .
C06_52 C 0.7408(4) 0.4030(8) 0.5591(7) 0.120(7) Uiso 0.70 1 d PG . .
C07_52 C 0.7633(8) 0.5930(9) 0.6428(10) 0.133(9) Uiso 0.70 1 d PG . .
C08_52 C 0.6927(4) 0.4326(11) 0.6059(10) 0.172(14) Uiso 0.70 1 d PG . .
C09_52 C 0.7039(7) 0.5273(11) 0.6479(10) 0.22(2) Uiso 0.70 1 d PG . .
C10_52 C 1.0460(5) 0.5577(6) 0.8473(5) 0.141(10) Uiso 0.70 1 d PG . .
C11_52 C 0.9933(4) 0.4761(5) 0.7529(4) 0.070(3) Uiso 0.70 1 d PG . .
O02_52 O 0.9588(5) 0.4017(5) 0.7553(5) 0.0576(19) Uiso 0.70 1 d PG . .
O03_52 O 0.9398(8) 0.3179(9) 0.4221(5) 0.174(9) Uiso 0.70 1 d PG . .
C12_52 C 0.9972(10) 0.2780(11) 0.3948(8) 0.171(13) Uiso 0.70 1 d PG . .

loop_
_atom_site_aniso_label
_atom_site_aniso_U_11
_atom_site_aniso_U_22
_atom_site_aniso_U_33
_atom_site_aniso_U_23
_atom_site_aniso_U_13
_atom_site_aniso_U_12
C1_1 0.028(3) 0.025(3) 0.033(3) 0.014(2) 0.005(2) 0.001(2)
C2_1 0.032(3) 0.030(3) 0.027(3) 0.010(2) 0.008(2) 0.007(2)
C3_1 0.027(3) 0.036(3) 0.034(3) 0.019(3) 0.009(3) 0.007(2)
C4_1 0.023(3) 0.030(3) 0.042(4) 0.023(3) 0.005(3) 0.001(2)
C5_1 0.027(3) 0.048(4) 0.063(5) 0.036(4) 0.012(3) 0.004(3)
C6_1 0.033(4) 0.113(9) 0.126(10) 0.096(9) 0.033(5) 0.027(5)
O2_1 0.036(2) 0.043(3) 0.042(3) 0.025(2) 0.010(2) 0.018(2)
O3_1 0.033(2) 0.070(3) 0.050(3) 0.039(3) 0.021(2) 0.018(2)
O4_1 0.032(2) 0.032(2) 0.034(2) 0.0163(18) 0.0091(18) -0.0004(17)
O5_1 0.025(2) 0.040(2) 0.043(3) 0.024(2) 0.0074(19) -0.0028(18)
C1_2 0.030(3) 0.038(3) 0.032(3) 0.020(3) 0.006(3) 0.009(3)
C2_2 0.034(3) 0.036(3) 0.037(3) 0.022(3) 0.016(3) 0.013(3)
C3_2 0.020(3) 0.040(3) 0.033(3) 0.021(3) 0.012(2) 0.007(2)
C4_2 0.019(2) 0.029(3) 0.022(3) 0.009(2) 0.008(2) 0.003(2)
C5_2 0.026(3) 0.034(3) 0.031(3) 0.010(2) 0.010(2) 0.002(2)
C6_2 0.022(3) 0.046(4) 0.039(4) 0.018(3) 0.013(3) 0.007(3)
O2_2 0.040(3) 0.049(3) 0.052(3) 0.028(2) 0.024(2) 0.022(2)
O3_2 0.026(2) 0.038(2) 0.060(3) 0.029(2) 0.023(2) 0.0089(18)
O4_2 0.027(2) 0.034(2) 0.026(2) 0.0078(17) 0.0076(16) 0.0047(17)
O5_2 0.022(2) 0.033(2) 0.040(2) 0.0159(19) 0.0015(18) 0.0014(17)
O6_2 0.037(2) 0.067(3) 0.042(3) 0.027(2) 0.012(2) 0.026(2)
C1_3 0.030(3) 0.031(3) 0.024(3) 0.006(2) 0.008(2) 0.009(2)
C2_3 0.029(3) 0.033(3) 0.033(3) 0.010(3) 0.016(2) 0.009(2)
C3_3 0.014(2) 0.028(3) 0.029(3) 0.006(2) 0.007(2) 0.003(2)
C4_3 0.019(3) 0.029(3) 0.025(3) 0.008(2) 0.008(2) 0.007(2)
C5_3 0.017(3) 0.040(3) 0.031(3) 0.001(3) 0.004(2) 0.001(2)
C6_3 0.020(3) 0.066(5) 0.044(4) -0.005(3) 0.005(3) 0.006(3)
O2_3 0.034(2) 0.036(2) 0.044(3) 0.0067(19) 0.024(2) 0.0036(18)
O3_3 0.023(2) 0.035(2) 0.043(3) -0.0022(19) 0.0128(19) -0.0050(18)
O4_3 0.0257(18) 0.0220(18) 0.025(2) 0.0081(15) 0.0089(16) 0.0049(15)
O5_3 0.023(2) 0.039(2) 0.030(2) 0.0033(18) 0.0008(17) 0.0079(17)
O6_3 0.069(4) 0.111(6) 0.067(4) 0.033(4) 0.024(4) 0.060(5)
C1_4 0.024(3) 0.028(3) 0.027(3) 0.012(2) 0.010(2) 0.010(2)
C2_4 0.026(3) 0.022(3) 0.024(3) 0.009(2) 0.010(2) 0.003(2)
C3_4 0.021(2) 0.029(3) 0.022(3) 0.011(2) 0.006(2) 0.007(2)
C4_4 0.021(3) 0.024(3) 0.024(3) 0.013(2) 0.008(2) 0.007(2)
C5_4 0.020(3) 0.026(3) 0.028(3) 0.006(2) 0.010(2) 0.005(2)
C6_4 0.021(3) 0.061(4) 0.040(4) 0.019(3) 0.016(3) 0.008(3)
O2_4 0.028(2) 0.033(2) 0.036(2) 0.0115(17) 0.0163(18) 0.0000(17)
O3_4 0.020(2) 0.056(3) 0.027(2) 0.014(2) 0.0022(17) 0.0010(19)
O4_4 0.039(2) 0.0238(19) 0.029(2) 0.0138(16) 0.0162(18) 0.0120(16)
O5_4 0.027(2) 0.040(2) 0.032(2) 0.0160(18) 0.0142(18) 0.0145(18)
O6_4 0.050(3) 0.063(4) 0.057(3) 0.014(3) 0.029(3) 0.032(3)
C1_5 0.043(3) 0.029(3) 0.043(4) 0.016(3) 0.027(3) 0.012(3)
C2_5 0.041(3) 0.028(3) 0.036(3) 0.015(2) 0.021(3) 0.002(2)
C3_5 0.025(3) 0.029(3) 0.029(3) 0.014(2) 0.009(2) 0.007(2)
C4_5 0.036(3) 0.022(3) 0.031(3) 0.014(2) 0.017(3) 0.011(2)
C5_5 0.038(3) 0.032(3) 0.054(4) 0.026(3) 0.020(3) 0.011(3)
O2_5 0.042(3) 0.035(2) 0.046(3) 0.021(2) 0.017(2) -0.0038(19)
O3_5 0.028(2) 0.047(3) 0.048(3) 0.031(2) 0.007(2) 0.0056(19)
O4_5 0.035(2) 0.026(2) 0.027(2) 0.0114(16) 0.0154(17) 0.0081(16)
O5_5 0.046(3) 0.045(3) 0.061(3) 0.035(2) 0.035(2) 0.029(2)
C1_6 0.023(3) 0.023(3) 0.030(3) 0.010(2) 0.011(2) 0.003(2)
C2_6 0.021(3) 0.023(3) 0.024(3) 0.009(2) 0.003(2) -0.001(2)
C3_6 0.026(3) 0.026(3) 0.029(3) 0.012(2) 0.013(2) 0.005(2)
C4_6 0.020(3) 0.027(3) 0.025(3) 0.010(2) 0.009(2) 0.006(2)
C5_6 0.024(3) 0.025(3) 0.031(3) 0.009(2) 0.011(2) 0.004(2)
C6_6 0.021(3) 0.035(3) 0.041(4) 0.006(3) 0.008(2) 0.000(2)
O2_6 0.024(2) 0.027(2) 0.029(2) 0.0057(16) 0.0045(17) -0.0023(16)
O3_6 0.024(2) 0.030(2) 0.050(3) 0.0058(19) 0.0094(19) 0.0062(17)
O4_6 0.033(2) 0.026(2) 0.029(2) 0.0069(16) 0.0134(17) 0.0018(16)
O5_6 0.025(2) 0.028(2) 0.035(2) 0.0063(17) 0.0151(17) 0.0028(16)
O6_6 0.034(2) 0.035(2) 0.062(3) 0.014(2) 0.025(2) -0.0011(19)
C1_7 0.036(3) 0.023(3) 0.038(3) 0.001(2) 0.017(3) -0.004(2)
C2_7 0.031(3) 0.023(3) 0.035(3) 0.001(2) 0.002(3) -0.001(2)
C3_7 0.026(3) 0.022(3) 0.037(3) 0.005(2) 0.011(2) 0.007(2)
C4_7 0.024(3) 0.021(3) 0.036(3) 0.006(2) 0.008(2) 0.000(2)
C5_7 0.024(3) 0.040(3) 0.041(4) 0.004(3) 0.008(3) 0.006(3)
C6_7 0.028(3) 0.051(4) 0.049(4) 0.007(3) 0.009(3) 0.000(3)
O2_7 0.042(3) 0.033(2) 0.036(3) 0.0015(19) -0.001(2) 0.008(2)
O3_7 0.029(2) 0.042(3) 0.038(2) 0.001(2) 0.0096(19) 0.0116(19)
O4_7 0.037(2) 0.023(2) 0.041(3) 0.0120(18) 0.0151(19) 0.0023(17)
O5_7 0.029(2) 0.042(3) 0.045(3) -0.004(2) 0.017(2) -0.0088(19)
O6_7 0.059(4) 0.048(3) 0.064(4) 0.004(3) 0.023(3) -0.010(3)
C1_8 0.023(3) 0.026(3) 0.028(3) 0.008(2) 0.002(2) 0.001(2)
C2_8 0.028(3) 0.019(3) 0.024(3) 0.002(2) 0.007(2) -0.003(2)
C3_8 0.019(2) 0.025(3) 0.026(3) 0.009(2) 0.006(2) 0.005(2)
C4_8 0.020(3) 0.024(3) 0.028(3) 0.012(2) 0.007(2) 0.000(2)
C5_8 0.019(3) 0.027(3) 0.035(3) 0.006(2) 0.005(2) 0.005(2)
C6_8 0.023(3) 0.034(4) 0.078(6) 0.003(4) 0.010(3) 0.005(3)
O2_8 0.028(2) 0.034(2) 0.034(2) 0.0030(18) 0.0134(18) -0.0062(18)
O3_8 0.024(2) 0.031(2) 0.038(2) 0.0087(18) 0.0146(18) 0.0055(17)
O4_8 0.029(2) 0.0196(18) 0.026(2) 0.0083(15) 0.0068(16) 0.0038(15)
O5_8 0.0217(19) 0.028(2) 0.035(2) 0.0029(17) -0.0010(17) 0.0046(16)
O6_8 0.041(3) 0.064(4) 0.049(3) -0.010(3) -0.011(3) 0.016(3)
C1_9 0.029(3) 0.027(3) 0.027(3) 0.012(2) 0.003(2) 0.000(2)
C2_9 0.039(3) 0.021(3) 0.033(3) 0.012(2) 0.012(3) 0.002(2)
C3_9 0.024(3) 0.029(3) 0.032(3) 0.014(2) 0.008(2) 0.007(2)
C4_9 0.027(3) 0.028(3) 0.031(3) 0.014(2) 0.008(2) 0.005(2)
C5_9 0.024(3) 0.033(3) 0.036(3) 0.018(3) 0.009(2) 0.003(2)
O2_9 0.045(3) 0.034(2) 0.052(3) 0.023(2) 0.029(2) 0.014(2)
O3_9 0.036(2) 0.042(3) 0.062(3) 0.033(2) 0.027(2) 0.019(2)
O4_9 0.031(2) 0.028(2) 0.028(2) 0.0144(16) 0.0077(17) 0.0034(16)
O5_9 0.029(2) 0.029(2) 0.036(2) 0.0169(18) 0.0035(18) -0.0002(17)
C6_9 0.028(3) 0.051(4) 0.061(5) 0.032(4) 0.011(3) -0.005(3)
O6_9 0.045(3) 0.052(4) 0.095(5) 0.026(4) 0.002(3) -0.012(3)
C1_10 0.023(3) 0.022(3) 0.030(3) 0.010(2) 0.007(2) -0.001(2)
C2_10 0.025(3) 0.028(3) 0.040(3) 0.018(2) 0.016(2) 0.009(2)
C3_10 0.019(3) 0.030(3) 0.038(3) 0.020(2) 0.009(2) 0.005(2)
C4_10 0.020(3) 0.024(3) 0.030(3) 0.009(2) 0.009(2) 0.004(2)
C5_10 0.022(3) 0.032(3) 0.037(3) 0.015(3) 0.007(2) 0.006(2)
C6_10 0.027(3) 0.034(3) 0.044(4) 0.014(3) 0.017(3) 0.011(2)
O2_10 0.031(2) 0.051(3) 0.046(3) 0.027(2) 0.022(2) 0.012(2)
O3_10 0.020(2) 0.057(3) 0.037(2) 0.025(2) 0.0109(18) 0.0138(19)
O4_10 0.031(2) 0.025(2) 0.035(2) 0.0078(17) 0.0122(18) 0.0032(16)
O5_10 0.0206(19) 0.036(2) 0.034(2) 0.0141(18) 0.0078(17) -0.0004(16)
O6_10 0.047(3) 0.037(3) 0.097(5) 0.029(3) 0.048(3) 0.012(2)
C1_11 0.033(3) 0.034(3) 0.025(3) 0.007(2) 0.016(2) 0.003(2)
C2_11 0.031(3) 0.028(3) 0.030(3) 0.006(2) 0.008(2) 0.004(2)
C3_11 0.024(3) 0.029(3) 0.026(3) 0.006(2) 0.008(2) 0.005(2)
C4_11 0.030(3) 0.026(3) 0.033(3) 0.007(2) 0.016(3) 0.003(2)
C5_11 0.028(3) 0.039(3) 0.040(4) 0.004(3) 0.011(3) 0.008(3)
O2_11 0.036(2) 0.033(2) 0.037(2) 0.0098(18) 0.0124(19) 0.0109(18)
O3_11 0.028(2) 0.043(3) 0.030(2) 0.0017(19) 0.0010(18) 0.0097(19)
O4_11 0.035(2) 0.028(2) 0.036(2) 0.0103(17) 0.0177(18) 0.0070(17)
O5_11 0.026(2) 0.043(3) 0.043(3) 0.003(2) 0.0161(19) -0.0035(18)
C6_11 0.029(4) 0.072(6) 0.058(5) -0.005(4) 0.015(3) 0.007(4)
O6_11 0.097(6) 0.110(7) 0.136(9) 0.040(6) 0.090(7) 0.040(5)
C1_12 0.032(3) 0.033(3) 0.033(3) 0.015(2) 0.016(3) 0.009(2)
C2_12 0.028(3) 0.029(3) 0.022(3) 0.009(2) 0.008(2) 0.009(2)
C3_12 0.025(3) 0.034(3) 0.031(3) 0.012(2) 0.010(2) 0.006(2)
C4_12 0.024(3) 0.032(3) 0.026(3) 0.014(2) 0.012(2) 0.007(2)
C5_12 0.023(3) 0.044(3) 0.030(3) 0.017(3) 0.012(2) 0.007(3)
C6_12 0.025(3) 0.041(4) 0.058(4) 0.020(3) 0.014(3) 0.014(3)
O2_12 0.036(2) 0.041(2) 0.037(2) 0.016(2) 0.014(2) 0.0165(19)
O3_12 0.022(2) 0.035(2) 0.054(3) 0.015(2) 0.008(2) 0.0033(17)
O4_12 0.038(2) 0.037(2) 0.029(2) 0.0146(18) 0.0200(18) 0.0132(18)
O5_12 0.028(2) 0.036(2) 0.037(2) 0.0143(18) 0.0192(18) 0.0069(17)
O6_12 0.051(3) 0.078(4) 0.069(4) 0.017(3) 0.036(3) 0.022(3)
C1_13 0.065(5) 0.038(3) 0.034(3) 0.019(3) 0.029(3) 0.023(3)
C2_13 0.049(4) 0.034(3) 0.043(4) 0.017(3) 0.017(3) 0.009(3)
C3_13 0.029(3) 0.036(3) 0.043(4) 0.024(3) 0.012(3) 0.004(3)
C4_13 0.040(3) 0.030(3) 0.031(3) 0.014(2) 0.018(3) 0.012(3)
C5_13 0.045(4) 0.065(5) 0.056(5) 0.036(4) 0.038(4) 0.022(4)
O2_13 0.056(3) 0.049(3) 0.040(3) 0.024(2) 0.005(2) 0.003(2)
O3_13 0.033(3) 0.069(4) 0.047(3) 0.033(3) 0.008(2) -0.006(2)
O4_13 0.035(2) 0.0227(19) 0.031(2) 0.0107(16) 0.0163(18) 0.0088(16)
O5_13 0.063(3) 0.059(3) 0.065(4) 0.038(3) 0.046(3) 0.037(3)
C1_14 0.030(3) 0.023(3) 0.030(3) 0.007(2) 0.012(2) 0.009(2)
C2_14 0.026(3) 0.023(3) 0.027(3) 0.009(2) 0.005(2) 0.001(2)
C3_14 0.019(2) 0.024(3) 0.024(3) 0.009(2) 0.006(2) 0.002(2)
C4_14 0.020(3) 0.018(2) 0.023(3) 0.005(2) 0.005(2) 0.0036(19)
C5_14 0.024(3) 0.024(3) 0.029(3) 0.011(2) 0.011(2) 0.007(2)
C6_14 0.024(3) 0.040(3) 0.041(4) 0.011(3) 0.014(3) 0.009(2)
O2_14 0.029(2) 0.035(2) 0.026(2) 0.0085(17) 0.0041(17) -0.0037(17)
O3_14 0.023(2) 0.051(3) 0.035(2) 0.005(2) 0.0143(18) 0.0011(18)
O4_14 0.0273(19) 0.0202(18) 0.028(2) 0.0085(15) 0.0094(16) 0.0087(15)
O5_14 0.028(2) 0.032(2) 0.033(2) 0.0106(18) 0.0107(17) 0.0128(17)
O6_14 0.035(2) 0.047(3) 0.040(3) 0.020(2) 0.014(2) 0.019(2)
O_16 0.075(5) 0.040(4) 0.120(7) 0.009(3) 0.072(5) -0.002(3)
O_17 0.083(6) 0.088(6) 0.093(7) -0.004(4) 0.053(5) 0.017(4)
O_18 0.118(9) 0.100(8) 0.105(9) 0.004(6) 0.067(7) 0.024(6)
O_19 0.087(6) 0.123(8) 0.064(5) 0.050(5) 0.029(4) 0.049(5)
O_24 0.112(8) 0.070(6) 0.078(7) 0.015(4) 0.051(6) 0.032(5)
O_29 0.067(8) 0.110(12) 0.086(10) 0.031(7) 0.031(6) 0.010(7)
O_30 0.181(14) 0.108(9) 0.124(9) 0.039(7) 0.047(9) -0.002(9)

loop_
_atom_type_symbol
_atom_type_description
_atom_type_scat_dispersion_real
_atom_type_scat_dispersion_imag
_atom_type_scat_source
C C 0.0033 0.0016 'International Tables Vol C Tables 4.2.6.8 and 6.1.1.4'
H H 0.0000 0.0000 'International Tables Vol C Tables 4.2.6.8 and 6.1.1.4'
N N 0.0061 0.0033 'International Tables Vol C Tables 4.2.6.8 and 6.1.1.4'
O O 0.0106 0.0060 'International Tables Vol C Tables 4.2.6.8 and 6.1.1.4'

loop_
_geom_angle_atom_site_label_1
_geom_angle_atom_site_label_2
_geom_angle_atom_site_label_3
_geom_angle
_geom_angle_site_symmetry_3
O4_7 C1_1 O5_1 111.1(5) .
O4_7 C1_1 C2_1 108.5(5) .
O5_1 C1_1 C2_1 110.1(6) .
O2_1 C2_1 C3_1 112.1(5) .
O2_1 C2_1 C1_1 110.4(6) .
C3_1 C2_1 C1_1 109.7(6) .
O3_1 C3_1 C4_1 109.3(6) .
O3_1 C3_1 C2_1 111.0(6) .
C4_1 C3_1 C2_1 109.4(5) .
O4_1 C4_1 C5_1 109.2(6) .
O4_1 C4_1 C3_1 107.9(5) .
C5_1 C4_1 C3_1 110.0(6) .
O5_1 C5_1 C6_1 106.9(6) .
O5_1 C5_1 C4_1 111.1(7) .
C6_1 C5_1 C4_1 113.4(8) .
O6A_1 C6_1 O6C_1 74.7(17) .
O6A_1 C6_1 C5_1 118.5(14) .
O6C_1 C6_1 C5_1 120.0(16) .
O6A_1 C6_1 O6B_1 14.4(11) .
O6C_1 C6_1 O6B_1 88.7(17) .
C5_1 C6_1 O6B_1 108.7(11) .
C4_1 O4_1 C1_2 118.2(5) .
C1_1 O5_1 C5_1 113.8(5) .
O4_1 C1_2 O5_2 109.9(6) .
O4_1 C1_2 C2_2 107.7(5) .
O5_2 C1_2 C2_2 110.8(5) .
O2_2 C2_2 C3_2 112.2(6) .
O2_2 C2_2 C1_2 110.1(5) .
C3_2 C2_2 C1_2 110.0(6) .
O3_2 C3_2 C2_2 111.4(6) .
O3_2 C3_2 C4_2 108.3(5) .
C2_2 C3_2 C4_2 108.8(5) .
O4_2 C4_2 C3_2 107.3(5) .
O4_2 C4_2 C5_2 108.5(5) .
C3_2 C4_2 C5_2 111.6(5) .
O5_2 C5_2 C6_2 104.7(5) .
O5_2 C5_2 C4_2 110.8(5) .
C6_2 C5_2 C4_2 112.2(6) .
O6_2 C6_2 C5_2 110.6(6) .
C1_3 O4_2 C4_2 117.5(5) .
C1_2 O5_2 C5_2 114.1(5) .
O5_3 C1_3 O4_2 109.8(6) .
O5_3 C1_3 C2_3 110.3(5) .
O4_2 C1_3 C2_3 108.6(5) .
O2_3 C2_3 C3_3 111.4(5) .
O2_3 C2_3 C1_3 109.6(5) .
C3_3 C2_3 C1_3 109.8(5) .
O3_3 C3_3 C2_3 109.6(5) .
O3_3 C3_3 C4_3 108.4(5) .
C2_3 C3_3 C4_3 108.5(5) .
O4_3 C4_3 C3_3 108.7(5) .
O4_3 C4_3 C5_3 109.3(5) .
C3_3 C4_3 C5_3 108.8(5) .
O5_3 C5_3 C6_3 106.7(6) .
O5_3 C5_3 C4_3 109.9(6) .
C6_3 C5_3 C4_3 111.4(6) .
O6_3 C6_3 C5_3 111.1(8) .
C1_4 O4_3 C4_3 117.0(5) .
C1_3 O5_3 C5_3 114.3(5) .
O5_4 C1_4 O4_3 111.5(5) .
O5_4 C1_4 C2_4 110.6(5) .
O4_3 C1_4 C2_4 107.7(5) .
O2_4 C2_4 C1_4 111.0(5) .
O2_4 C2_4 C3_4 111.6(5) .
C1_4 C2_4 C3_4 109.1(5) .
O3_4 C3_4 C2_4 110.0(5) .
O3_4 C3_4 C4_4 108.9(5) .
C2_4 C3_4 C4_4 108.9(5) .
O4_4 C4_4 C5_4 109.5(5) .
O4_4 C4_4 C3_4 107.1(4) .
C5_4 C4_4 C3_4 111.0(5) .
O5_4 C5_4 C6_4 106.5(5) .
O5_4 C5_4 C4_4 111.4(5) .
C6_4 C5_4 C4_4 112.1(5) .
O6_4 C6_4 C5_4 112.0(6) .
C1_5 O4_4 C4_4 118.3(5) .
C1_4 O5_4 C5_4 114.9(4) .
O5_5 C1_5 O4_4 110.0(6) .
O5_5 C1_5 C2_5 110.4(6) .
O4_4 C1_5 C2_5 108.3(5) .
O2_5 C2_5 C1_5 111.5(6) .
O2_5 C2_5 C3_5 110.8(6) .
C1_5 C2_5 C3_5 110.6(6) .
O3_5 C3_5 C4_5 108.4(5) .
O3_5 C3_5 C2_5 109.6(5) .
C4_5 C3_5 C2_5 109.0(5) .
O4_5 C4_5 C3_5 108.9(5) .
O4_5 C4_5 C5_5 108.1(5) .
C3_5 C4_5 C5_5 110.6(5) .
O5_5 C5_5 C6_5 105.5(7) .
O5_5 C5_5 C4_5 109.9(6) .
C6_5 C5_5 C4_5 111.6(7) .
C1_6 O4_5 C4_5 117.6(5) .
C1_5 O5_5 C5_5 116.2(5) .
O6A_5 C6_5 O6B_5 107.4(19) .
O6A_5 C6_5 C5_5 108.4(18) .
O6B_5 C6_5 C5_5 114.3(12) .
O4_5 C1_6 O5_6 110.9(5) .
O4_5 C1_6 C2_6 108.4(5) .
O5_6 C1_6 C2_6 109.1(5) .
O2_6 C2_6 C3_6 111.1(5) .
O2_6 C2_6 C1_6 110.6(5) .
C3_6 C2_6 C1_6 109.7(5) .
O3_6 C3_6 C2_6 109.6(5) .
O3_6 C3_6 C4_6 109.5(5) .
C2_6 C3_6 C4_6 108.3(5) .
O4_6 C4_6 C3_6 108.1(5) .
O4_6 C4_6 C5_6 108.8(5) .
C3_6 C4_6 C5_6 111.2(5) .
O5_6 C5_6 C6_6 105.8(5) .
O5_6 C5_6 C4_6 110.5(5) .
C6_6 C5_6 C4_6 111.6(5) .
O6_6 C6_6 C5_6 113.6(6) .
C1_7 O4_6 C4_6 117.7(5) .
C1_6 O5_6 C5_6 114.2(5) .
O5_7 C1_7 O4_6 111.0(6) .
O5_7 C1_7 C2_7 109.0(5) .
O4_6 C1_7 C2_7 108.3(6) .
O2_7 C2_7 C3_7 112.3(6) .
O2_7 C2_7 C1_7 109.3(6) .
C3_7 C2_7 C1_7 110.8(6) .
O3_7 C3_7 C2_7 111.1(6) .
O3_7 C3_7 C4_7 107.7(5) .
C2_7 C3_7 C4_7 109.2(6) .
O4_7 C4_7 C3_7 107.9(5) .
O4_7 C4_7 C5_7 110.8(6) .
C3_7 C4_7 C5_7 108.8(5) .
O5_7 C5_7 C6_7 104.9(7) .
O5_7 C5_7 C4_7 112.7(6) .
C6_7 C5_7 C4_7 111.6(6) .
O6_7 C6_7 C5_7 110.6(7) .
C1_1 O4_7 C4_7 118.0(5) .
C1_7 O5_7 C5_7 116.1(5) .
O4_14 C1_8 O5_8 111.9(5) .
O4_14 C1_8 C2_8 107.8(5) .
O5_8 C1_8 C2_8 110.0(5) .
O2_8 C2_8 C3_8 111.3(5) .
O2_8 C2_8 C1_8 110.1(5) .
C3_8 C2_8 C1_8 109.4(5) .
O3_8 C3_8 C4_8 109.5(5) .
O3_8 C3_8 C2_8 109.3(5) .
C4_8 C3_8 C2_8 108.7(5) .
O4_8 C4_8 C3_8 107.5(5) .
O4_8 C4_8 C5_8 109.1(5) .
C3_8 C4_8 C5_8 109.0(5) .
O5_8 C5_8 C6_8 103.7(5) .
O5_8 C5_8 C4_8 110.5(6) .
C6_8 C5_8 C4_8 110.9(6) .
O6_8 C6_8 C5_8 113.5(7) .
C1_9 O4_8 C4_8 118.7(5) .
C1_8 O5_8 C5_8 114.0(5) .
O5_9 C1_9 O4_8 110.5(6) .
O5_9 C1_9 C2_9 110.2(5) .
O4_8 C1_9 C2_9 108.7(5) .
O2_9 C2_9 C1_9 109.3(5) .
O2_9 C2_9 C3_9 112.1(6) .
C1_9 C2_9 C3_9 109.7(6) .
O3_9 C3_9 C4_9 110.3(5) .
O3_9 C3_9 C2_9 109.1(6) .
C4_9 C3_9 C2_9 108.6(5) .
O4_9 C4_9 C3_9 108.3(5) .
O4_9 C4_9 C5_9 108.0(6) .
C3_9 C4_9 C5_9 110.5(5) .
O5_9 C5_9 C6_9 106.3(6) .
O5_9 C5_9 C4_9 110.0(6) .
C6_9 C5_9 C4_9 112.9(6) .
C1_10 O4_9 C4_9 118.5(5) .
C1_9 O5_9 C5_9 114.1(5) .
O6_9 C6_9 C5_9 107.6(8) .
O5_10 C1_10 O4_9 111.8(5) .
O5_10 C1_10 C2_10 110.0(5) .
O4_9 C1_10 C2_10 107.7(5) .
O2_10 C2_10 C3_10 111.4(5) .
O2_10 C2_10 C1_10 109.6(5) .
C3_10 C2_10 C1_10 109.6(5) .
O3_10 C3_10 C2_10 109.3(5) .
O3_10 C3_10 C4_10 109.1(5) .
C2_10 C3_10 C4_10 108.9(5) .
O4_10 C4_10 C3_10 107.3(5) .
O4_10 C4_10 C5_10 109.7(5) .
C3_10 C4_10 C5_10 110.3(5) .
O5_10 C5_10 C6_10 106.1(5) .
O5_10 C5_10 C4_10 112.7(5) .
C6_10 C5_10 C4_10 111.8(6) .
O6_10 C6_10 C5_10 109.5(5) .
C1_11 O4_10 C4_10 117.0(5) .
C1_10 O5_10 C5_10 114.4(5) .
O4_10 C1_11 O5_11 111.0(6) .
O4_10 C1_11 C2_11 109.7(5) .
O5_11 C1_11 C2_11 109.3(5) .
O2_11 C2_11 C1_11 109.5(5) .
O2_11 C2_11 C3_11 111.0(5) .
C1_11 C2_11 C3_11 109.8(5) .
O3_11 C3_11 C4_11 109.9(5) .
O3_11 C3_11 C2_11 108.8(5) .
C4_11 C3_11 C2_11 108.8(5) .
O4_11 C4_11 C3_11 108.2(5) .
O4_11 C4_11 C5_11 109.3(6) .
C3_11 C4_11 C5_11 108.7(5) .
O5_11 C5_11 C6_11 106.5(7) .
O5_11 C5_11 C4_11 109.9(6) .
C6_11 C5_11 C4_11 111.6(7) .
C1_12 O4_11 C4_11 117.1(5) .
C1_11 O5_11 C5_11 113.5(5) .
O6_11 C6_11 C5_11 112.8(9) .
O5_12 C1_12 O4_11 111.5(5) .
O5_12 C1_12 C2_12 109.6(5) .
O4_11 C1_12 C2_12 107.5(5) .
O2_12 C2_12 C3_12 111.7(5) .
O2_12 C2_12 C1_12 109.9(5) .
C3_12 C2_12 C1_12 109.2(5) .
O3_12 C3_12 C4_12 108.9(5) .
O3_12 C3_12 C2_12 110.2(5) .
C4_12 C3_12 C2_12 109.6(5) .
O4_12 C4_12 C3_12 108.2(5) .
O4_12 C4_12 C5_12 108.5(5) .
C3_12 C4_12 C5_12 111.2(5) .
O5_12 C5_12 C6_12 106.2(6) .
O5_12 C5_12 C4_12 111.1(5) .
C6_12 C5_12 C4_12 112.4(6) .
O6_12 C6_12 C5_12 111.2(6) .
C1_13 O4_12 C4_12 118.5(5) .
C1_12 O5_12 C5_12 114.9(5) .
O4_12 C1_13 O5_13 110.9(7) .
O4_12 C1_13 C2_13 110.0(6) .
O5_13 C1_13 C2_13 109.6(6) .
O2_13 C2_13 C3_13 112.3(7) .
O2_13 C2_13 C1_13 110.2(7) .
C3_13 C2_13 C1_13 110.2(7) .
O3_13 C3_13 C2_13 109.1(6) .
O3_13 C3_13 C4_13 108.6(6) .
C2_13 C3_13 C4_13 109.8(7) .
O4_13 C4_13 C3_13 110.2(6) .
O4_13 C4_13 C5_13 108.4(6) .
C3_13 C4_13 C5_13 110.3(6) .
O5_13 C5_13 C6A_13 108.9(8) .
O5_13 C5_13 C4_13 111.9(7) .
C6A_13 C5_13 C4_13 112.8(9) .
C1_14 O4_13 C4_13 118.4(5) .
C1_13 O5_13 C5_13 115.2(6) .
O6A_13 C6A_13 C5_13 110.0(13) .
O5_14 C1_14 O4_13 111.6(5) .
O5_14 C1_14 C2_14 110.8(5) .
O4_13 C1_14 C2_14 109.6(5) .
O2_14 C2_14 C3_14 111.1(5) .
O2_14 C2_14 C1_14 109.8(5) .
C3_14 C2_14 C1_14 108.9(5) .
O3_14 C3_14 C2_14 109.2(5) .
O3_14 C3_14 C4_14 110.1(5) .
C2_14 C3_14 C4_14 108.3(5) .
O4_14 C4_14 C5_14 108.8(5) .
O4_14 C4_14 C3_14 107.2(4) .
C5_14 C4_14 C3_14 110.8(5) .
O5_14 C5_14 C6_14 106.4(5) .
O5_14 C5_14 C4_14 110.7(5) .
C6_14 C5_14 C4_14 112.3(5) .
O6_14 C6_14 C5_14 112.8(6) .
C1_8 O4_14 C4_14 117.8(4) .
C1_14 O5_14 C5_14 113.4(4) .
OB_22 OA_22 OA_36 143(5) 1_554
OA_26 OB_26 OD_39 130(5) 1_455
OB_36 OA_36 OA_22 160(4) 1_556
OC_39 OD_39 OB_26 85(5) 1_655
C11_47 N_47 C01_47 122.0 .
N_47 C01_47 C02_47 110.8 .
N_47 C01_47 C03_47 110.2 .
C02_47 C01_47 C03_47 108.6 .
O01_47 C02_47 O03_47 122.2 .
O01_47 C02_47 C01_47 122.2 .
O03_47 C02_47 C01_47 115.6 .
C04_47 C03_47 C01_47 116.6 .
C06_47 C04_47 C05_47 119.6 .
C06_47 C04_47 C03_47 120.7 .
C05_47 C04_47 C03_47 119.6 .
C07_47 C05_47 C04_47 120.2 .
C08_47 C06_47 C04_47 120.1 .
C05_47 C07_47 C09_47 119.9 .
C06_47 C08_47 C09_47 120.1 .
C08_47 C09_47 C07_47 120.1 .
O02_47 C11_47 N_47 119.6 .
O02_47 C11_47 C10_47 120.7 .
N_47 C11_47 C10_47 119.7 .
C12_47 O03_47 C02_47 109.4 .
N_52 N_51 C11_51 94.1(11) .
N_52 N_51 C11_52 69.3(10) .
C11_51 N_51 C11_52 25.5(5) .
N_52 N_51 C01_51 60.8(11) .
C11_51 N_51 C01_51 122.2 .
C11_52 N_51 C01_51 111.3(6) .
N_52 N_51 C01_52 42.9(8) .
C11_51 N_51 C01_52 109.9(5) .
C11_52 N_51 C01_52 94.1(6) .
C01_51 N_51 C01_52 19.5(4) .
C01_52 C01_51 C03_52 103.6(14) .
C01_52 C01_51 N_52 90.1(12) .
C03_52 C01_51 N_52 166.2(11) .
C01_52 C01_51 N_51 118.0(11) .
C03_52 C01_51 N_51 137.2(7) .
N_52 C01_51 N_51 29.3(5) .
C01_52 C01_51 C02_51 72.7(12) .
C03_52 C01_51 C02_51 90.2(6) .
N_52 C01_51 C02_51 94.8(5) .
N_51 C01_51 C02_51 110.7 .
C01_52 C01_51 C03_51 127.2(11) .
C03_52 C01_51 C03_51 27.0(6) .
N_52 C01_51 C03_51 140.0(5) .
N_51 C01_51 C03_51 110.7 .
C02_51 C01_51 C03_51 108.7 .
C01_52 C01_51 C02_52 38.1(7) .
C03_52 C01_51 C02_52 97.8(6) .
N_52 C01_51 C02_52 93.6(6) .
N_51 C01_51 C02_52 120.9(6) .
C02_51 C01_51 C02_52 34.6(7) .
C03_51 C01_51 C02_52 124.1(5) .
C03_52 C03_51 C04_52 140(2) .
C03_52 C03_51 C04_51 147.5(14) .
C04_52 C03_51 C04_51 8.3(11) .
C03_52 C03_51 C01_51 49.7(10) .
C04_52 C03_51 C01_51 116.5(7) .
C04_51 C03_51 C01_51 116.7 .
C03_52 C03_51 C05_52 162.6(17) .
C04_52 C03_51 C05_52 47.8(7) .
C04_51 C03_51 C05_52 39.6(5) .
C01_51 C03_51 C05_52 114.3(5) .
C04_52 C04_51 C05_52 96.3(18) .
C04_52 C04_51 C06_52 89.6(17) .
C05_52 C04_51 C06_52 171.1(9) .
C04_52 C04_51 C06_51 109.1(16) .
C05_52 C04_51 C06_51 154.5(6) .
C06_52 C04_51 C06_51 20.6(7) .
C04_52 C04_51 C05_51 131.8(16) .
C05_52 C04_51 C05_51 35.6(7) .
C06_52 C04_51 C05_51 138.5(7) .
C06_51 C04_51 C05_51 119.0 .
C04_52 C04_51 C03_51 11.8(16) .
C05_52 C04_51 C03_51 84.6(6) .
C06_52 C04_51 C03_51 101.4(7) .
C06_51 C04_51 C03_51 120.8 .
C05_51 C04_51 C03_51 120.0 .
C04_52 C04_51 C07_52 144(2) .
C05_52 C04_51 C07_52 47.8(5) .
C06_52 C04_51 C07_52 125.4(8) .
C06_51 C04_51 C07_52 106.7(6) .
C05_51 C04_51 C07_52 13.8(6) .
C03_51 C04_51 C07_52 132.4(6) .
C04_52 C04_51 C08_52 135.8(19) .
C05_52 C04_51 C08_52 126.8(8) .
C06_52 C04_51 C08_52 46.4(5) .
C06_51 C04_51 C08_52 28.4(6) .
C05_51 C04_51 C08_52 92.1(6) .
C03_51 C04_51 C08_52 147.5(6) .
C07_52 C04_51 C08_52 79.1(4) .
C07_52 C05_51 C05_52 154(2) .
C07_52 C05_51 C07_51 25.7(16) .
C05_52 C05_51 C07_51 176.6(14) .
C07_52 C05_51 C04_51 133(2) .
C05_52 C05_51 C04_51 56.7(12) .
C07_51 C05_51 C04_51 120.7 .
C07_52 C05_51 C09_52 48.7(14) .
C05_52 C05_51 C09_52 140.9(19) .
C07_51 C05_51 C09_52 35.9(7) .
C04_51 C05_51 C09_52 86.7(6) .
C07_52 C05_51 C04_52 146(2) .
C05_52 C05_51 C04_52 42.2(8) .
C07_51 C05_51 C04_52 135.2(5) .
C04_51 C05_51 C04_52 14.5(5) .
C09_52 C05_51 C04_52 101.1(9) .
C08_52 C06_51 C08_51 21.7(12) .
C08_52 C06_51 C04_51 107.5(13) .
C08_51 C06_51 C04_51 120.2 .
C08_52 C06_51 C04_52 126.9(16) .
C08_51 C06_51 C04_52 140.7(5) .
C04_51 C06_51 C04_52 20.5(5) .
C07_52 C07_51 C09_52 95.2(16) .
C07_52 C07_51 C05_51 17.6(7) .
C09_52 C07_51 C05_51 90.5(7) .
C07_52 C07_51 C09_51 129.2(13) .
C09_52 C07_51 C09_51 35.4(10) .
C05_51 C07_51 C09_51 120.1 .
C08_52 C08_51 C09_51 99.5(19) .
C08_52 C08_51 C06_51 34.8(14) .
C09_51 C08_51 C06_51 120.1 .
C08_52 C08_51 C09_52 67.3(19) .
C09_51 C08_51 C09_52 32.3(6) .
C06_51 C08_51 C09_52 90.6(5) .
C08_52 C08_51 C06_52 31.7(11) .
C09_51 C08_51 C06_52 120.4(6) .
C06_51 C08_51 C06_52 3.9(4) .
C09_52 C08_51 C06_52 90.1(8) .
C09_52 C09_51 C07_51 45.9(16) .
C09_52 C09_51 C08_51 81.5(15) .
C07_51 C09_51 C08_51 120.0 .
C09_52 C09_51 C08_52 59.3(12) .
C07_51 C09_51 C08_52 100.2(6) .
C08_51 C09_51 C08_52 22.2(7) .
C10_52 C10_51 C11_51 72.8(11) .
C10_52 C10_51 C11_52 55.4(11) .
C11_51 C10_51 C11_52 19.0(3) .
C11_52 C11_51 O02_51 80.1(14) .
C11_52 C11_51 N_51 84.0(13) .
O02_51 C11_51 N_51 119.5 .
C11_52 C11_51 O02_52 58.5(12) .
O02_51 C11_51 O02_52 22.8(5) .
N_51 C11_51 O02_52 118.7(6) .
C11_52 C11_51 C10_52 83.8(11) .
O02_51 C11_51 C10_52 125.5(8) .
N_51 C11_51 C10_52 109.9(8) .
O02_52 C11_51 C10_52 111.6(8) .
C11_52 C11_51 C10_51 105.5(12) .
O02_51 C11_51 C10_51 120.6 .
N_51 C11_51 C10_51 119.9 .
O02_52 C11_51 C10_51 116.2(6) .
C10_52 C11_51 C10_51 23.2(6) .
C11_52 C11_51 N_52 57.3(10) .
O02_51 C11_51 N_52 104.3(5) .
N_51 C11_51 N_52 27.5(4) .
O02_52 C11_51 N_52 95.6(7) .
C10_52 C11_51 N_52 109.6(8) .
C10_51 C11_51 N_52 128.9(5) .
O02_52 O02_51 C11_51 98.6(16) .
O02_52 O02_51 C11_52 72.4(14) .
C11_51 O02_51 C11_52 27.4(5) .
C02_52 C02_51 O01_51 94.5(9) .
C02_52 C02_51 O03_51 77.7(9) .
O01_51 C02_51 O03_51 121.2 .
C02_52 C02_51 C01_52 69.4(10) .
O01_51 C02_51 C01_52 122.4(6) .
O03_51 C02_51 C01_52 109.0(5) .
C02_52 C02_51 C01_51 97.2(8) .
O01_51 C02_51 C01_51 122.4 .
O03_51 C02_51 C01_51 116.5 .
C01_52 C02_51 C01_51 27.8(4) .
C02_52 C02_51 O01_52 48.1(5) .
O01_51 C02_51 O01_52 46.5(8) .
O03_51 C02_51 O01_52 101.0(7) .
C01_52 C02_51 O01_52 100.5(11) .
C01_51 C02_51 O01_52 122.0(7) .
C02_52 C02_51 C03_52 104.0(13) .
O01_51 C02_51 C03_52 154.5(4) .
O03_51 C02_51 C03_52 80.4(3) .
C01_52 C02_51 C03_52 51.8(4) .
C01_51 C02_51 C03_52 38.8(4) .
O01_52 C02_51 C03_52 149.6(13) .
O01_52 O01_51 C02_51 85.2(9) .
O01_52 O01_51 C02_52 45.1(7) .
C02_51 O01_51 C02_52 40.3(5) .
C12_51 O03_51 C02_51 110.0 .
C12_51 O03_51 O03_52 89.0(8) .
C02_51 O03_51 O03_52 97.2(7) .
C12_51 O03_51 C02_52 100.5(5) .
C02_51 O03_51 C02_52 43.5(6) .
O03_52 O03_51 C02_52 54.1(8) .
N_51 N_52 C01_51 89.8(11) .
N_51 N_52 C11_52 80.3(11) .
C01_51 N_52 C11_52 130.3(6) .
N_51 N_52 C01_52 117.8(10) .
C01_51 N_52 C01_52 29.4(5) .
C11_52 N_52 C01_52 122.1 .
N_51 N_52 C11_51 58.4(9) .
C01_51 N_52 C11_51 119.1(7) .
C11_52 N_52 C11_51 22.6(4) .
C01_52 N_52 C11_51 124.4(5) .
C01_51 C01_52 N_52 60.4(11) .
C01_51 C01_52 C02_51 79.5(14) .
N_52 C01_52 C02_51 89.1(8) .
C01_51 C01_52 C02_52 124.9(10) .
N_52 C01_52 C02_52 110.7 .
C02_51 C01_52 C02_52 45.4(6) .
C01_51 C01_52 C03_52 49.7(11) .
N_52 C01_52 C03_52 110.1 .
C02_51 C01_52 C03_52 80.2(6) .
C02_52 C01_52 C03_52 108.5 .
C01_51 C01_52 N_51 42.5(8) .
N_52 C01_52 N_51 19.4(3) .
C02_51 C01_52 N_51 92.0(8) .
C02_52 C01_52 N_51 124.7(3) .
C03_52 C01_52 N_51 91.7(4) .
C02_51 C02_52 O01_52 88.9(9) .
C02_51 C02_52 O03_52 116.4(9) .
O01_52 C02_52 O03_52 122.1 .
C02_51 C02_52 C01_52 65.2(6) .
O01_52 C02_52 C01_52 122.4 .
O03_52 C02_52 C01_52 115.4 .
C02_51 C02_52 O03_51 58.8(9) .
O01_52 C02_52 O03_51 112.3(9) .
O03_52 C02_52 O03_51 58.2(9) .
C01_52 C02_52 O03_51 97.1(4) .
C02_51 C02_52 O01_51 45.2(8) .
O01_52 C02_52 O01_51 43.8(5) .
O03_52 C02_52 O01_51 135.9(6) .
C01_52 C02_52 O01_51 93.2(4) .
O03_51 C02_52 O01_51 87.0(11) .
C02_51 C02_52 C01_51 48.2(3) .
O01_52 C02_52 C01_51 116.0(4) .
O03_52 C02_52 C01_51 119.4(4) .
C01_52 C02_52 C01_51 17.0(4) .
O03_51 C02_52 C01_51 86.0(7) .
O01_51 C02_52 C01_51 79.8(6) .
O01_51 O01_52 C02_52 91.1(8) .
O01_51 O01_52 C02_51 48.3(5) .
C02_52 O01_52 C02_51 43.0(7) .
C03_51 C03_52 C01_51 103.3(12) .
C03_51 C03_52 C04_52 22.1(14) .
C01_51 C03_52 C04_52 100.0(4) .
C03_51 C03_52 C01_52 126.6(9) .
C01_51 C03_52 C01_52 26.7(6) .
C04_52 C03_52 C01_52 116.4 .
C03_51 C03_52 C02_51 132.4(19) .
C01_51 C03_52 C02_51 51.0(5) .
C04_52 C03_52 C02_51 144.3(5) .
C01_52 C03_52 C02_51 48.0(5) .
C04_51 C04_52 C03_51 160(3) .
C04_51 C04_52 C06_52 63.3(16) .
C03_51 C04_52 C06_52 136.8(11) .
C04_51 C04_52 C05_52 56.7(16) .
C03_51 C04_52 C05_52 103.4(11) .
C06_52 C04_52 C05_52 119.7 .
C04_51 C04_52 C03_52 170.5(11) .
C03_51 C04_52 C03_52 17.5(11) .
C06_52 C04_52 C03_52 120.8 .
C05_52 C04_52 C03_52 119.4 .
C04_51 C04_52 C06_51 50.3(13) .
C03_51 C04_52 C06_51 149.5(15) .
C06_52 C04_52 C06_51 14.0(5) .
C05_52 C04_52 C06_51 107.0(6) .
C03_52 C04_52 C06_51 132.6(6) .
C04_51 C04_52 C05_51 33.6(11) .
C03_51 C04_52 C05_51 126.4(15) .
C06_52 C04_52 C05_51 96.9(5) .
C05_52 C04_52 C05_51 23.2(5) .
C03_52 C04_52 C05_51 141.5(5) .
C06_51 C04_52 C05_51 83.9(5) .
C05_51 C05_52 C04_51 87.7(14) .
C05_51 C05_52 C07_52 11.1(9) .
C04_51 C05_52 C07_52 93.4(6) .
C05_51 C05_52 C04_52 114.6(12) .
C04_51 C05_52 C04_52 26.9(6) .
C07_52 C05_52 C04_52 120.2 .
C05_51 C05_52 C03_51 143.0(16) .
C04_51 C05_52 C03_51 55.7(6) .
C07_52 C05_52 C03_51 148.9(5) .
C04_52 C05_52 C03_51 28.8(5) .
C04_51 C06_52 C08_52 93.0(5) .
C04_51 C06_52 C04_52 27.1(5) .
C08_52 C06_52 C04_52 120.0 .
C04_51 C06_52 C08_51 99.6(9) .
C08_52 C06_52 C08_51 13.6(6) .
C04_52 C06_52 C08_51 126.5(6) .
C05_51 C07_52 C07_51 137(2) .
C05_51 C07_52 C05_52 15.0(14) .
C07_51 C07_52 C05_52 151.5(9) .
C05_51 C07_52 C09_52 112.2(17) .
C07_51 C07_52 C09_52 46.0(15) .
C05_52 C07_52 C09_52 119.8 .
C05_51 C07_52 C04_51 33.3(14) .
C07_51 C07_52 C04_51 119.1(16) .
C05_52 C07_52 C04_51 38.7(5) .
C09_52 C07_52 C04_51 81.1(5) .
C08_51 C08_52 C06_51 123(2) .
C08_51 C08_52 C09_52 88(2) .
C06_51 C08_52 C09_52 122.3(10) .
C08_51 C08_52 C06_52 134.7(16) .
C06_51 C08_52 C06_52 11.7(11) .
C09_52 C08_52 C06_52 120.2 .
C08_51 C08_52 C09_51 58.3(16) .
C06_51 C08_52 C09_51 138.6(14) .
C09_52 C08_52 C09_51 30.2(8) .
C06_52 C08_52 C09_51 142.8(6) .
C08_51 C08_52 C04_51 139.6(16) .
C06_51 C08_52 C04_51 44.1(8) .
C09_52 C08_52 C04_51 79.7(4) .
C06_52 C08_52 C04_51 40.5(4) .
C09_51 C08_52 C04_51 104.4(10) .
C09_51 C09_52 C07_51 98.7(19) .
C09_51 C09_52 C08_52 90.5(16) .
C07_51 C09_52 C08_52 148.5(5) .
C09_51 C09_52 C07_52 135.8(16) .
C07_51 C09_52 C07_52 38.7(9) .
C08_52 C09_52 C07_52 120.0 .
C09_51 C09_52 C08_51 66.3(15) .
C07_51 C09_52 C08_51 146.2(14) .
C08_52 C09_52 C08_51 24.3(7) .
C07_52 C09_52 C08_51 137.9(4) .
C09_51 C09_52 C05_51 140.2(17) .
C07_51 C09_52 C05_51 53.6(8) .
C08_52 C09_52 C05_51 101.4(5) .
C07_52 C09_52 C05_51 19.2(4) .
C08_51 C09_52 C05_51 118.8(7) .
C10_51 C10_52 C11_51 83.9(12) .
C10_51 C10_52 C11_52 105.5(13) .
C11_51 C10_52 C11_52 23.1(4) .
C11_51 C11_52 O02_52 97.0(14) .
C11_51 C11_52 O02_51 72.4(12) .
O02_52 C11_52 O02_51 25.7(5) .
C11_51 C11_52 N_52 100.1(12) .
O02_52 C11_52 N_52 119.6 .
O02_51 C11_52 N_52 115.9(6) .
C11_51 C11_52 N_51 70.5(12) .
O02_52 C11_52 N_51 129.1(5) .
O02_51 C11_52 N_51 111.6(8) .
N_52 C11_52 N_51 30.4(4) .
C11_51 C11_52 C10_52 73.0(12) .
O02_52 C11_52 C10_52 120.7 .
O02_51 C11_52 C10_52 118.0(7) .
N_52 C11_52 C10_52 119.6 .
N_51 C11_52 C10_52 102.9(5) .
C11_51 C11_52 C10_51 55.5(11) .
O02_52 C11_52 C10_51 111.7(7) .
O02_51 C11_52 C10_51 102.3(8) .
N_52 C11_52 C10_51 125.7(7) .
N_51 C11_52 C10_51 101.1(8) .
C10_52 C11_52 C10_51 19.1(5) .
O02_51 O02_52 C11_52 81.9(14) .
O02_51 O02_52 C11_51 58.7(13) .
C11_52 O02_52 C11_51 24.5(5) .
C12_52 O03_52 C02_52 109.2 .
C12_52 O03_52 O03_51 124.0(6) .
C02_52 O03_52 O03_51 67.7(7) .

loop_
_geom_bond_atom_site_label_1
_geom_bond_atom_site_label_2
_geom_bond_distance
_geom_bond_site_symmetry_2
C1_1 O4_7 1.402(8) .
C1_1 O5_1 1.417(8) .
C1_1 C2_1 1.526(10) .
C2_1 O2_1 1.420(8) .
C2_1 C3_1 1.521(9) .
C3_1 O3_1 1.431(9) .
C3_1 C4_1 1.517(9) .
C4_1 O4_1 1.422(8) .
C4_1 C5_1 1.516(11) .
C5_1 O5_1 1.440(9) .
C5_1 C6_1 1.507(12) .
C6_1 O6A_1 1.10(2) .
C6_1 O6C_1 1.23(3) .
C6_1 O6B_1 1.52(3) .
O4_1 C1_2 1.430(9) .
C1_2 O5_2 1.429(8) .
C1_2 C2_2 1.505(10) .
C2_2 O2_2 1.417(8) .
C2_2 C3_2 1.504(10) .
C3_2 O3_2 1.421(8) .
C3_2 C4_2 1.512(8) .
C4_2 O4_2 1.427(8) .
C4_2 C5_2 1.541(8) .
C5_2 O5_2 1.440(8) .
C5_2 C6_2 1.503(9) .
C6_2 O6_2 1.398(10) .
O4_2 C1_3 1.419(8) .
C1_3 O5_3 1.420(8) .
C1_3 C2_3 1.532(10) .
C2_3 O2_3 1.416(8) .
C2_3 C3_3 1.513(9) .
C3_3 O3_3 1.431(7) .
C3_3 C4_3 1.526(8) .
C4_3 O4_3 1.433(8) .
C4_3 C5_3 1.541(8) .
C5_3 O5_3 1.424(9) .
C5_3 C6_3 1.516(10) .
C6_3 O6_3 1.404(15) .
O4_3 C1_4 1.414(7) .
C1_4 O5_4 1.406(8) .
C1_4 C2_4 1.518(8) .
C2_4 O2_4 1.415(8) .
C2_4 C3_4 1.516(8) .
C3_4 O3_4 1.431(7) .
C3_4 C4_4 1.525(8) .
C4_4 O4_4 1.442(7) .
C4_4 C5_4 1.523(8) .
C5_4 O5_4 1.426(8) .
C5_4 C6_4 1.518(9) .
C6_4 O6_4 1.427(11) .
O4_4 C1_5 1.422(9) .
C1_5 O5_5 1.395(9) .
C1_5 C2_5 1.506(10) .
C2_5 O2_5 1.426(9) .
C2_5 C3_5 1.511(9) .
C3_5 O3_5 1.443(8) .
C3_5 C4_5 1.508(9) .
C4_5 O4_5 1.432(7) .
C4_5 C5_5 1.550(10) .
C5_5 O5_5 1.450(8) .
C5_5 C6_5 1.495(15) .
O4_5 C1_6 1.416(8) .
C6_5 O6A_5 1.38(4) .
C6_5 O6B_5 1.39(2) .
C1_6 O5_6 1.420(7) .
C1_6 C2_6 1.515(8) .
C2_6 O2_6 1.434(7) .
C2_6 C3_6 1.511(9) .
C3_6 O3_6 1.422(8) .
C3_6 C4_6 1.513(8) .
C4_6 O4_6 1.425(7) .
C4_6 C5_6 1.534(8) .
C5_6 O5_6 1.450(8) .
C5_6 C6_6 1.526(9) .
C6_6 O6_6 1.400(10) .
O4_6 C1_7 1.418(8) .
C1_7 O5_7 1.404(9) .
C1_7 C2_7 1.537(10) .
C2_7 O2_7 1.423(8) .
C2_7 C3_7 1.477(11) .
C3_7 O3_7 1.430(8) .
C3_7 C4_7 1.520(8) .
C4_7 O4_7 1.439(9) .
C4_7 C5_7 1.536(9) .
C5_7 O5_7 1.412(11) .
C5_7 C6_7 1.517(10) .
C6_7 O6_7 1.472(12) .
C1_8 O4_14 1.403(8) .
C1_8 O5_8 1.415(8) .
C1_8 C2_8 1.524(9) .
C2_8 O2_8 1.422(7) .
C2_8 C3_8 1.518(8) .
C3_8 O3_8 1.438(7) .
C3_8 C4_8 1.517(8) .
C4_8 O4_8 1.428(7) .
C4_8 C5_8 1.539(9) .
C5_8 O5_8 1.438(8) .
C5_8 C6_8 1.522(10) .
C6_8 O6_8 1.403(14) .
O4_8 C1_9 1.414(8) .
C1_9 O5_9 1.410(8) .
C1_9 C2_9 1.508(10) .
C2_9 O2_9 1.426(9) .
C2_9 C3_9 1.525(9) .
C3_9 O3_9 1.437(8) .
C3_9 C4_9 1.507(9) .
C4_9 O4_9 1.435(8) .
C4_9 C5_9 1.521(9) .
C5_9 O5_9 1.442(8) .
C5_9 C6_9 1.518(10) .
O4_9 C1_10 1.413(7) .
C6_9 O6_9 1.441(14) .
C1_10 O5_10 1.407(8) .
C1_10 C2_10 1.527(8) .
C2_10 O2_10 1.426(8) .
C2_10 C3_10 1.503(10) .
C3_10 O3_10 1.431(7) .
C3_10 C4_10 1.514(8) .
C4_10 O4_10 1.433(8) .
C4_10 C5_10 1.535(8) .
C5_10 O5_10 1.431(9) .
C5_10 C6_10 1.530(9) .
C6_10 O6_10 1.415(9) .
O4_10 C1_11 1.403(9) .
C1_11 O5_11 1.422(8) .
C1_11 C2_11 1.525(9) .
C2_11 O2_11 1.420(9) .
C2_11 C3_11 1.524(9) .
C3_11 O3_11 1.434(8) .
C3_11 C4_11 1.514(9) .
C4_11 O4_11 1.438(8) .
C4_11 C5_11 1.539(10) .
C5_11 O5_11 1.437(9) .
C5_11 C6_11 1.506(11) .
O4_11 C1_12 1.411(9) .
C6_11 O6_11 1.382(18) .
C1_12 O5_12 1.390(8) .
C1_12 C2_12 1.532(9) .
C2_12 O2_12 1.421(8) .
C2_12 C3_12 1.509(9) .
C3_12 O3_12 1.433(8) .
C3_12 C4_12 1.510(9) .
C4_12 O4_12 1.439(8) .
C4_12 C5_12 1.525(9) .
C5_12 O5_12 1.439(8) .
C5_12 C6_12 1.509(9) .
C6_12 O6_12 1.408(12) .
O4_12 C1_13 1.402(9) .
C1_13 O5_13 1.424(10) .
C1_13 C2_13 1.511(12) .
C2_13 O2_13 1.411(10) .
C2_13 C3_13 1.489(12) .
C3_13 O3_13 1.448(9) .
C3_13 C4_13 1.516(9) .
C4_13 O4_13 1.417(9) .
C4_13 C5_13 1.534(10) .
C5_13 O5_13 1.442(11) .
C5_13 C6A_13 1.505(18) .
O4_13 C1_14 1.404(8) .
C6A_13 O6A_13 1.37(2) .
C1_14 O5_14 1.403(8) .
C1_14 C2_14 1.522(9) .
C2_14 O2_14 1.417(8) .
C2_14 C3_14 1.503(9) .
C3_14 O3_14 1.423(8) .
C3_14 C4_14 1.527(7) .
C4_14 O4_14 1.437(7) .
C4_14 C5_14 1.526(8) .
C5_14 O5_14 1.449(7) .
C5_14 C6_14 1.520(9) .
C6_14 O6_14 1.408(9) .
OA_15 OB_15 0.75(6) .
OA_20 OB_20 0.67(3) .
OA_22 OB_22 0.64(3) .
OA_22 OA_36 1.60(5) 1_554
OA_25 OB_25 0.75(3) .
OA_26 OB_26 0.96(5) .
OB_26 OD_39 1.76(7) 1_455
OA_31 OB_31 0.77(2) .
OB_33 OC_33 0.52(2) .
OA_34 OB_34 0.77(2) .
OA_36 OB_36 0.83(3) .
OA_36 OA_22 1.60(5) 1_556
OC_37 OD_37 0.66(3) .
OA_38 OB_38 1.25(4) .
OD_39 OC_39 1.06(6) .
OD_39 OB_26 1.76(7) 1_655
N_47 C11_47 1.3121 .
N_47 C01_47 1.4611 .
C01_47 C02_47 1.5143 .
C01_47 C03_47 1.5571 .
C02_47 O01_47 1.2584 .
C02_47 O03_47 1.4306 .
C03_47 C04_47 1.5378 .
C04_47 C06_47 1.3979 .
C04_47 C05_47 1.3993 .
C05_47 C07_47 1.3901 .
C06_47 C08_47 1.3909 .
C07_47 C09_47 1.3961 .
C08_47 C09_47 1.3924 .
C10_47 C11_47 1.5167 .
C11_47 O02_47 1.2356 .
O03_47 C12_47 1.4271 .
N_51 N_52 0.712(10) .
N_51 C11_51 1.3136 .
N_51 C11_52 1.386(13) .
N_51 C01_51 1.4540 .
N_51 C01_52 1.900(12) .
C01_51 C01_52 0.718(12) .
C01_51 C03_52 1.220(13) .
C01_51 N_52 1.270(13) .
C01_51 C02_51 1.5135 .
C01_51 C03_51 1.5562 .
C01_51 C02_52 2.013(9) .
C03_51 C03_52 0.725(12) .
C03_51 C04_52 0.909(13) .
C03_51 C04_51 1.5238 .
C03_51 C05_52 1.836(13) .
C04_51 C04_52 0.638(12) .
C04_51 C05_52 1.177(17) .
C04_51 C06_52 1.249(17) .
C04_51 C06_51 1.3999 .
C04_51 C05_51 1.4066 .
C04_51 C07_52 1.877(14) .
C04_51 C08_52 1.919(14) .
C05_51 C07_52 0.611(11) .
C05_51 C05_52 0.819(14) .
C05_51 C07_51 1.3873 .
C05_51 C09_52 1.723(17) .
C05_51 C04_52 1.893(14) .
C06_51 C08_52 0.957(13) .
C06_51 C08_51 1.3992 .
C06_51 C04_52 1.718(16) .
C07_51 C07_52 0.878(17) .
C07_51 C09_52 1.01(2) .
C07_51 C09_51 1.3906 .
C08_51 C08_52 0.621(19) .
C08_51 C09_51 1.3968 .
C08_51 C09_52 1.51(2) .
C08_51 C06_52 1.882(15) .
C09_51 C09_52 0.815(18) .
C09_51 C08_52 1.620(19) .
C10_51 C10_52 0.602(16) .
C10_51 C11_51 1.5183 .
C10_51 C11_52 1.775(14) .
C11_51 C11_52 0.599(11) .
C11_51 O02_51 1.2404 .
C11_51 O02_52 1.436(14) .
C11_51 C10_52 1.459(12) .
C11_51 N_52 1.538(12) .
O02_51 O02_52 0.562(11) .
O02_51 C11_52 1.282(14) .
C02_51 C02_52 1.152(19) .
C02_51 O01_51 1.2653 .
C02_51 O03_51 1.4319 .
C02_51 C01_52 1.469(16) .
C02_51 O01_52 1.689(15) .
C02_51 C03_52 1.948(14) .
O01_51 O01_52 1.23(2) .
O01_51 C02_52 1.78(2) .
O03_51 C12_51 1.4270 .
O03_51 O03_52 1.50(3) .
O03_51 C02_52 1.64(2) .
N_52 C11_52 1.3150 .
N_52 C01_52 1.4600 .
C01_52 C02_52 1.5144 .
C01_52 C03_52 1.5548 .
C02_52 O01_52 1.2582 .
C02_52 O03_52 1.4326 .
C03_52 C04_52 1.5390 .
C04_52 C06_52 1.3985 .
C04_52 C05_52 1.3990 .
C05_52 C07_52 1.3938 .
C06_52 C08_52 1.3927 .
C07_52 C09_52 1.3975 .
C08_52 C09_52 1.3924 .
C10_52 C11_52 1.5166 .
C11_52 O02_52 1.2338 .
O03_52 C12_52 1.4273 .
